data_7033091
loop_
_publ_author_name
'Camp, Cl\'ement'
'Cooper, Oliver'
'Andrez, Julie'
'P\'ecaut, Jacques'
'Mazzanti, Marinella'

_publ_section_title
;
 CS2 activation at uranium(iii) siloxide ate complexes: the effect of a
 Lewis acidic site.
;
_journal_issue 6
_journal_name_full 'Dalton transactions (Cambridge, England : 2003)'
_journal_page_first 2650
_journal_page_last 2656
_journal_paper_doi 10.1039/c4dt02585g
_journal_volume 44
_journal_year 2015
_chemical_formula_moiety 'U(Si O4 C12 H27)4 (CS3)K2(O6 C12 H24)2'
_chemical_formula_sum 'C101 H188 K2 O28 S3 Si4 U'
_chemical_formula_weight 2375.27
_chemical_name_systematic
; 
 ? 
;
_space_group_crystal_system triclinic
_space_group_IT_number 2
_space_group_name_Hall '-P 1'
_space_group_name_H-M_alt 'P -1'
_symmetry_space_group_name_Hall '-P 1'
_symmetry_space_group_name_H-M 'P -1'
_atom_sites_solution_hydrogens mixed
_audit_creation_method SHELXL-2013
_cell_angle_alpha 81.725(4)
_cell_angle_beta 85.150(3)
_cell_angle_gamma 76.692(4)
_cell_formula_units_Z 2
_cell_length_a 14.8483(6)
_cell_length_b 17.9359(8)
_cell_length_c 25.5598(12)
_cell_measurement_reflns_used 10662
_cell_measurement_temperature 150(2)
_cell_measurement_theta_max 25.4050
_cell_measurement_theta_min 3.4780
_cell_volume 6545.9(5)
_computing_cell_refinement
;
Agilent Technologies, (2013), CrysAlisPro Software system, 
version 1.171. 37.31, Agilent Technologies UK Ltd, Oxford, UK
;
_computing_data_collection
;
Agilent Technologies, (2013), CrysAlisPro Software system, 
version 1.171.37.31, Agilent Technologies UK Ltd, Oxford, UK
;
_computing_data_reduction
;
Agilent Technologies, (2013), CrysAlisPro Software system, 
version 1.171. 37.31, Agilent Technologies UK Ltd, Oxford, UK
;
_computing_molecular_graphics
;
Mercury 3.1 New software for searching the Cambridge Structural Database 
and visualizing crystal structures (I.J. Bruno, J.C. Cole, P.R. Edgington, 
M. Kessler, C.F. Macrae, P. McCabe, J. Pearson, R. Taylor, 
Acta Cryst., 2002, B58, 389-397)
;
_computing_publication_material 'SHELXL-2013 (Sheldrick, 2013)'
_computing_structure_refinement
;
OLEX2: a complete structure solution, refinement and analysis program 
(O. V. Dolomanov, L. J. Bourhis, R. J. Gildea, J. A. K. Howard and 
H. Puschmann. J. Appl. Cryst. 2009, 42, 339-34).
;
_computing_structure_solution
;
SUPERFLIP program (Palatinus, L. & Chapuis, G. J. Appl. Cryst., 2007,
 40, 786-790)
;
_diffrn_ambient_temperature 150(2)
_diffrn_detector_area_resol_mean 15.9653
_diffrn_measured_fraction_theta_full 0.997
_diffrn_measured_fraction_theta_max 0.997
_diffrn_measurement_details
;
  1 omega    3.00   96.00   1.0000   10.0000
omega____ theta____ kappa____ phi______ frames
    -       25.5614   77.0000 -150.0000 93

  2 omega  -57.00   41.00   1.0000   10.0000
omega____ theta____ kappa____ phi______ frames
    -      -27.1239   77.0000  120.0000 98

  3 omega  -92.00    0.00   1.0000   10.0000
omega____ theta____ kappa____ phi______ frames
    -      -27.1239  -77.0000    0.0000 92

  4 omega  -97.00   -4.00   1.0000   10.0000
omega____ theta____ kappa____ phi______ frames
    -      -27.1239  -77.0000  -90.0000 93

  5 omega   34.00   68.00   1.0000   10.0000
omega____ theta____ kappa____ phi______ frames
    -       25.5614  179.0000  120.0000 34

  6 omega  -53.00   45.00   1.0000   10.0000
omega____ theta____ kappa____ phi______ frames
    -      -27.1239   37.0000  -30.0000 98

;
_diffrn_measurement_device_type 'Xcalibur, Sapphire3'
_diffrn_measurement_method '\w scans'
_diffrn_radiation_type MoK\a
_diffrn_radiation_wavelength 0.71073
_diffrn_reflns_av_R_equivalents 0.0880
_diffrn_reflns_av_unetI/netI 0.1375
_diffrn_reflns_Laue_measured_fraction_full 0.997
_diffrn_reflns_Laue_measured_fraction_max 0.997
_diffrn_reflns_limit_h_max 18
_diffrn_reflns_limit_h_min -18
_diffrn_reflns_limit_k_max 22
_diffrn_reflns_limit_k_min -22
_diffrn_reflns_limit_l_max 31
_diffrn_reflns_limit_l_min -31
_diffrn_reflns_number 59744
_diffrn_reflns_point_group_measured_fraction_full 0.997
_diffrn_reflns_point_group_measured_fraction_max 0.997
_diffrn_reflns_theta_full 25.242
_diffrn_reflns_theta_max 26.372
_diffrn_reflns_theta_min 3.326
_exptl_absorpt_coefficient_mu 1.449
_exptl_absorpt_correction_T_max 1.00000
_exptl_absorpt_correction_T_min 0.81456
_exptl_absorpt_correction_type multi-scan
_exptl_absorpt_process_details
;
CrysAlisPro, Agilent Technologies,
Version 1.171.36.24 (release 03-12-2012 CrysAlis171 .NET)
(compiled Dec  3 2012,18:21:49)
Empirical absorption correction using spherical harmonics,
 implemented in SCALE3 ABSPACK scaling algorithm.
;
_exptl_crystal_colour 'translucent light brown'
_exptl_crystal_density_diffrn 1.205
_exptl_crystal_description block
_exptl_crystal_F_000 2504
_exptl_crystal_size_max 0.544
_exptl_crystal_size_mid 0.440
_exptl_crystal_size_min 0.349
_platon_squeeze_details
;
A.L.Spek, Acta Cryst. 2009, D65, 148-155
;
_refine_diff_density_max 3.509
_refine_diff_density_min -1.881
_refine_diff_density_rms 0.140
_refine_ls_extinction_method none
_refine_ls_goodness_of_fit_ref 1.070
_refine_ls_hydrogen_treatment mixed
_refine_ls_matrix_type full
_refine_ls_number_parameters 1652
_refine_ls_number_reflns 26722
_refine_ls_number_restraints 835
_refine_ls_restrained_S_all 1.064
_refine_ls_R_factor_all 0.1344
_refine_ls_R_factor_gt 0.0919
_refine_ls_shift/su_max 0.018
_refine_ls_shift/su_mean 0.001
_refine_ls_structure_factor_coef Fsqd
_refine_ls_weighting_details 'w=1/[\s^2^(Fo^2^)+(0.0698P)^2^+30.7734P] where P=(Fo^2^+2Fc^2^)/3'
_refine_ls_weighting_scheme calc
_refine_ls_wR_factor_gt 0.2028
_refine_ls_wR_factor_ref 0.2231
_reflns_Friedel_coverage 0.000
_reflns_number_gt 18036
_reflns_number_total 26722
_reflns_threshold_expression 'I > 2\s(I)'
_cod_data_source_file c4dt02585g2.cif
_cod_data_source_block 3.4toluene
_cod_depositor_comments 'Adding full bibliography for 7033089--7033091.cif.'
_cod_database_code 7033091
_shelx_space_group_comment
; 
The symmetry employed for this shelxl refinement is uniquely defined 
by the following loop, which should always be used as a source of 
symmetry information in preference to the above space-group names. 
They are only intended as comments. 
;
_shelx_estimated_absorpt_t_min 0.506
_shelx_estimated_absorpt_t_max 0.632
_shelxl_version_number 2013-4

loop_
_space_group_symop_operation_xyz
'x, y, z'
'-x, -y, -z'

loop_
_atom_site_label
_atom_site_type_symbol
_atom_site_fract_x
_atom_site_fract_y
_atom_site_fract_z
_atom_site_U_iso_or_equiv
_atom_site_adp_type
_atom_site_occupancy
_atom_site_site_symmetry_order
_atom_site_calc_flag
_atom_site_refinement_flags_posn
_atom_site_refinement_flags_adp
_atom_site_refinement_flags_occupancy
_atom_site_disorder_assembly
_atom_site_disorder_group
C6B C 0.599(3) 0.618(2) 0.0197(13) 0.093(13) Uani 0.356(3) 1 d . U P A 2
H6BA H 0.6072 0.6705 0.0198 0.139 Uiso 0.356(3) 1 calc R U P A 2
H6BB H 0.5335 0.6196 0.0150 0.139 Uiso 0.356(3) 1 calc R U P A 2
H6BC H 0.6372 0.5947 -0.0094 0.139 Uiso 0.356(3) 1 calc R U P A 2
C1 C 0.3764(7) 0.5285(5) 0.1550(4) 0.050(3) Uani 1 1 d . . . . .
C1S C 0.7368(5) 0.6987(4) 0.2467(3) 0.0319(19) Uani 1 1 d . . . . .
C2 C 0.3840(10) 0.4483(7) 0.1396(6) 0.071(4) Uani 1 1 d . . . . .
H2A H 0.323(10) 0.447(7) 0.123(5) 0.106 Uiso 1 1 d . U . . .
H2B H 0.393(11) 0.418(8) 0.163(6) 0.106 Uiso 1 1 d . U . . .
H2C H 0.435(10) 0.444(7) 0.104(5) 0.106 Uiso 1 1 d . U . . .
C8 C 0.3869(19) 0.4625(15) 0.3624(10) 0.067(7) Uani 0.644(3) 1 d . . P A 1
H8A H 0.4259 0.4126 0.3553 0.101 Uiso 0.644(3) 1 calc R U P A 1
H8B H 0.3257 0.4688 0.3486 0.101 Uiso 0.644(3) 1 calc R U P A 1
H8C H 0.3802 0.4645 0.4007 0.101 Uiso 0.644(3) 1 calc R U P A 1
C9 C 0.448(2) 0.7280(17) 0.2048(9) 0.037(6) Uani 0.644(3) 1 d . U P A 1
C10 C 0.448(3) 0.751(2) 0.2465(19) 0.082(13) Uani 0.356(3) 1 d . U P A 2
H10A H 0.5109 0.7372 0.2598 0.123 Uiso 0.356(3) 1 calc R U P A 2
H10B H 0.4091 0.7203 0.2686 0.123 Uiso 0.356(3) 1 calc R U P A 2
H10C H 0.4221 0.8058 0.2476 0.123 Uiso 0.356(3) 1 calc R U P A 2
C11 C 0.5196(10) 0.7149(9) 0.1566(7) 0.052(4) Uani 0.644(3) 1 d . . P A 1
H11A H 0.5036 0.6781 0.1360 0.079 Uiso 0.644(3) 1 calc R U P A 1
H11B H 0.5819 0.6942 0.1695 0.079 Uiso 0.644(3) 1 calc R U P A 1
H11C H 0.5183 0.7641 0.1340 0.079 Uiso 0.644(3) 1 calc R U P A 1
C12 C 0.3499(18) 0.7658(13) 0.1841(11) 0.050(6) Uani 0.644(3) 1 d . U P A 1
H12A H 0.3494 0.8182 0.1665 0.075 Uiso 0.644(3) 1 calc R U P A 1
H12B H 0.3037 0.7682 0.2140 0.075 Uiso 0.644(3) 1 calc R U P A 1
H12C H 0.3349 0.7348 0.1589 0.075 Uiso 0.644(3) 1 calc R U P A 1
C7 C 0.5255(10) 0.5212(8) 0.3584(6) 0.043(4) Uani 0.644(3) 1 d . . P A 1
H7A H 0.5174 0.5215 0.3968 0.064 Uiso 0.644(3) 1 calc R U P A 1
H7B H 0.5511 0.5654 0.3423 0.064 Uiso 0.644(3) 1 calc R U P A 1
H7C H 0.5681 0.4732 0.3506 0.064 Uiso 0.644(3) 1 calc R U P A 1
C7B C 0.723(3) 0.569(3) 0.077(2) 0.082(15) Uani 0.356(3) 1 d . U P A 2
H7BA H 0.7565 0.5750 0.0421 0.123 Uiso 0.356(3) 1 calc R U P A 2
H7BB H 0.7499 0.5191 0.0964 0.123 Uiso 0.356(3) 1 calc R U P A 2
H7BC H 0.7273 0.6108 0.0965 0.123 Uiso 0.356(3) 1 calc R U P A 2
C8B C 0.633(4) 0.481(4) 0.079(3) 0.056(15) Uani 0.356(3) 1 d . U P A 2
H8BA H 0.5706 0.4707 0.0857 0.085 Uiso 0.356(3) 1 calc R U P A 2
H8BB H 0.6700 0.4585 0.1094 0.085 Uiso 0.356(3) 1 calc R U P A 2
H8BC H 0.6623 0.4577 0.0475 0.085 Uiso 0.356(3) 1 calc R U P A 2
C9B C 0.454(3) 0.732(3) 0.1860(15) 0.026(8) Uani 0.356(3) 1 d . U P A 2
C10B C 0.4781(13) 0.7735(11) 0.2372(9) 0.056(5) Uani 0.644(3) 1 d . U P A 1
H10D H 0.5444 0.7538 0.2424 0.084 Uiso 0.644(3) 1 calc R U P A 1
H10E H 0.4435 0.7713 0.2716 0.084 Uiso 0.644(3) 1 calc R U P A 1
H10F H 0.4675 0.8272 0.2202 0.084 Uiso 0.644(3) 1 calc R U P A 1
C11B C 0.526(3) 0.765(2) 0.1585(16) 0.088(12) Uani 0.356(3) 1 d . U P A 2
H11D H 0.5136 0.8199 0.1623 0.132 Uiso 0.356(3) 1 calc R U P A 2
H11E H 0.5281 0.7585 0.1209 0.132 Uiso 0.356(3) 1 calc R U P A 2
H11F H 0.5853 0.7385 0.1733 0.132 Uiso 0.356(3) 1 calc R U P A 2
C12B C 0.366(4) 0.777(3) 0.167(2) 0.071(16) Uani 0.356(3) 1 d . U P A 2
H12D H 0.3155 0.7639 0.1910 0.107 Uiso 0.356(3) 1 calc R U P A 2
H12E H 0.3587 0.7641 0.1315 0.107 Uiso 0.356(3) 1 calc R U P A 2
H12F H 0.3649 0.8318 0.1647 0.107 Uiso 0.356(3) 1 calc R U P A 2
C3 C 0.3624(7) 0.5858(6) 0.1056(5) 0.062(3) Uani 1 1 d . . . . .
H3A H 0.4122 0.5702 0.0790 0.093 Uiso 1 1 calc R U . . .
H3B H 0.3636 0.6372 0.1140 0.093 Uiso 1 1 calc R U . . .
H3C H 0.3025 0.5871 0.0917 0.093 Uiso 1 1 calc R U . . .
C4 C 0.2984(8) 0.5481(7) 0.1964(5) 0.075(4) Uani 1 1 d . . . . .
H4A H 0.2397 0.5456 0.1827 0.112 Uiso 1 1 calc R U . . .
H4B H 0.2947 0.6003 0.2049 0.112 Uiso 1 1 calc R U . . .
H4C H 0.3105 0.5110 0.2285 0.112 Uiso 1 1 calc R U . . .
C5 C 0.4316(11) 0.5267(10) 0.3358(7) 0.037(4) Uani 0.644(3) 1 d . . P A 1
C5B C 0.625(2) 0.5729(15) 0.0686(10) 0.048(7) Uani 0.356(3) 1 d . U P A 2
C6 C 0.3678(11) 0.6044(9) 0.3460(7) 0.060(5) Uani 0.644(3) 1 d . . P A 1
H6A H 0.3110 0.6125 0.3271 0.090 Uiso 0.644(3) 1 calc R U P A 1
H6B H 0.3997 0.6463 0.3334 0.090 Uiso 0.644(3) 1 calc R U P A 1
H6C H 0.3522 0.6040 0.3840 0.090 Uiso 0.644(3) 1 calc R U P A 1
C25 C 0.7142(9) 0.5248(9) 0.0545(6) 0.042(3) Uani 0.644(3) 1 d . . P A 1
C26 C 0.7255(14) 0.5363(11) -0.0060(7) 0.076(6) Uani 0.644(3) 1 d . . P A 1
H26A H 0.7327 0.4866 -0.0193 0.114 Uiso 0.644(3) 1 calc R U P A 1
H26B H 0.7805 0.5573 -0.0170 0.114 Uiso 0.644(3) 1 calc R U P A 1
H26C H 0.6705 0.5724 -0.0204 0.114 Uiso 0.644(3) 1 calc R U P A 1
C27 C 0.626(3) 0.492(2) 0.067(2) 0.099(17) Uani 0.644(3) 1 d . . P A 1
H27A H 0.5763 0.5239 0.0453 0.148 Uiso 0.644(3) 1 calc R U P A 1
H27B H 0.6073 0.4923 0.1043 0.148 Uiso 0.644(3) 1 calc R U P A 1
H27C H 0.6395 0.4389 0.0581 0.148 Uiso 0.644(3) 1 calc R U P A 1
C28 C 0.7002(16) 0.6014(10) 0.0782(9) 0.053(5) Uani 0.644(3) 1 d . . P A 1
H28A H 0.7413 0.6328 0.0588 0.079 Uiso 0.644(3) 1 calc R U P A 1
H28B H 0.7148 0.5904 0.1156 0.079 Uiso 0.644(3) 1 calc R U P A 1
H28C H 0.6356 0.6298 0.0751 0.079 Uiso 0.644(3) 1 calc R U P A 1
C29 C 1.0186(11) 0.4239(11) 0.1199(8) 0.031(4) Uani 0.644(3) 1 d . . P A 1
C30 C 1.0033(13) 0.4805(11) 0.1589(7) 0.041(5) Uani 0.644(3) 1 d . U P A 1
H30A H 0.9963 0.4536 0.1947 0.062 Uiso 0.644(3) 1 calc R U P A 1
H30B H 0.9471 0.5203 0.1511 0.062 Uiso 0.644(3) 1 calc R U P A 1
H30C H 1.0566 0.5047 0.1567 0.062 Uiso 0.644(3) 1 calc R U P A 1
C31 C 1.104(3) 0.3607(18) 0.1292(17) 0.045(6) Uani 0.644(3) 1 d . . P A 1
H31A H 1.1567 0.3836 0.1339 0.067 Uiso 0.644(3) 1 calc R U P A 1
H31B H 1.1187 0.3319 0.0986 0.067 Uiso 0.644(3) 1 calc R U P A 1
H31C H 1.0939 0.3257 0.1611 0.067 Uiso 0.644(3) 1 calc R U P A 1
C32 C 1.0281(12) 0.4691(8) 0.0617(6) 0.051(4) Uani 0.644(3) 1 d . . P A 1
H32A H 0.9709 0.5081 0.0544 0.077 Uiso 0.644(3) 1 calc R U P A 1
H32B H 1.0389 0.4324 0.0357 0.077 Uiso 0.644(3) 1 calc R U P A 1
H32C H 1.0804 0.4945 0.0594 0.077 Uiso 0.644(3) 1 calc R U P A 1
C25B C 0.904(2) 0.2327(15) 0.2586(12) 0.039(6) Uani 0.356(3) 1 d . . P A 2
C26B C 1.003(2) 0.1987(19) 0.2476(11) 0.063(9) Uani 0.356(3) 1 d . . P A 2
H26D H 1.0279 0.1650 0.2791 0.095 Uiso 0.356(3) 1 calc R U P A 2
H26E H 1.0365 0.2400 0.2384 0.095 Uiso 0.356(3) 1 calc R U P A 2
H26F H 1.0090 0.1683 0.2180 0.095 Uiso 0.356(3) 1 calc R U P A 2
C27B C 0.8477(19) 0.1668(18) 0.2763(13) 0.050(8) Uani 0.356(3) 1 d . U P A 2
H27D H 0.8686 0.1254 0.2539 0.075 Uiso 0.356(3) 1 calc R U P A 2
H27E H 0.7814 0.1886 0.2724 0.075 Uiso 0.356(3) 1 calc R U P A 2
H27F H 0.8585 0.1459 0.3133 0.075 Uiso 0.356(3) 1 calc R U P A 2
C28B C 0.8888(19) 0.2914(13) 0.2989(11) 0.041(6) Uani 0.356(3) 1 d . . P A 2
H28D H 0.9072 0.2643 0.3337 0.062 Uiso 0.356(3) 1 calc R U P A 2
H28E H 0.8232 0.3176 0.3011 0.062 Uiso 0.356(3) 1 calc R U P A 2
H28F H 0.9265 0.3297 0.2873 0.062 Uiso 0.356(3) 1 calc R U P A 2
C29B C 1.037(3) 0.401(3) 0.1394(19) 0.065(13) Uani 0.356(3) 1 d . U P A 2
C30B C 1.024(2) 0.4621(16) 0.1737(12) 0.038(7) Uani 0.356(3) 1 d . U P A 2
H30D H 1.0281 0.4389 0.2108 0.058 Uiso 0.356(3) 1 calc R U P A 2
H30E H 0.9637 0.4970 0.1686 0.058 Uiso 0.356(3) 1 calc R U P A 2
H30F H 1.0732 0.4912 0.1646 0.058 Uiso 0.356(3) 1 calc R U P A 2
C31B C 1.128(5) 0.363(5) 0.126(4) 0.07(3) Uani 0.356(3) 1 d . U P A 2
H31D H 1.1585 0.3985 0.1027 0.107 Uiso 0.356(3) 1 calc R U P A 2
H31E H 1.1261 0.3185 0.1081 0.107 Uiso 0.356(3) 1 calc R U P A 2
H31F H 1.1617 0.3447 0.1584 0.107 Uiso 0.356(3) 1 calc R U P A 2
C32B C 0.995(3) 0.4366(15) 0.0877(14) 0.059(10) Uani 0.356(3) 1 d . . P A 2
H32D H 0.9283 0.4369 0.0905 0.089 Uiso 0.356(3) 1 calc R U P A 2
H32E H 1.0250 0.4065 0.0594 0.089 Uiso 0.356(3) 1 calc R U P A 2
H32F H 1.0029 0.4898 0.0794 0.089 Uiso 0.356(3) 1 calc R U P A 2
C21 C 0.8200(7) 0.2796(5) 0.0915(4) 0.048(2) Uani 1 1 d . . . . .
C22 C 0.9127(10) 0.2250(7) 0.1038(7) 0.100(5) Uani 1 1 d . . . . .
H22A H 0.9238 0.1829 0.0819 0.150 Uiso 1 1 calc R U . . .
H22B H 0.9116 0.2035 0.1413 0.150 Uiso 1 1 calc R U . . .
H22C H 0.9623 0.2534 0.0962 0.150 Uiso 1 1 calc R U . . .
C23 C 0.8198(10) 0.3126(6) 0.0339(5) 0.075(4) Uani 1 1 d . . . . .
H23A H 0.8577 0.3514 0.0277 0.113 Uiso 1 1 calc R U . . .
H23B H 0.7561 0.3368 0.0245 0.113 Uiso 1 1 calc R U . . .
H23C H 0.8453 0.2712 0.0122 0.113 Uiso 1 1 calc R U . . .
C24 C 0.7443(10) 0.2359(7) 0.1055(6) 0.092(5) Uani 1 1 d . U . . .
H24A H 0.7441 0.2025 0.0784 0.138 Uiso 1 1 calc R U . . .
H24B H 0.6843 0.2726 0.1074 0.138 Uiso 1 1 calc R U . . .
H24C H 0.7551 0.2042 0.1400 0.138 Uiso 1 1 calc R U . . .
C49 C 0.8715(9) 0.2305(7) 0.2951(7) 0.039(3) Uani 0.644(3) 1 d . . P A 1
C50 C 0.8976(12) 0.1505(9) 0.2780(9) 0.062(5) Uani 0.644(3) 1 d . U P A 1
H50A H 0.9621 0.1404 0.2639 0.093 Uiso 0.644(3) 1 calc R U P A 1
H50B H 0.8568 0.1474 0.2505 0.093 Uiso 0.644(3) 1 calc R U P A 1
H50C H 0.8907 0.1120 0.3085 0.093 Uiso 0.644(3) 1 calc R U P A 1
C51 C 0.9086(12) 0.2352(12) 0.3474(7) 0.077(6) Uani 0.644(3) 1 d . . P A 1
H51A H 0.8851 0.1997 0.3751 0.116 Uiso 0.644(3) 1 calc R U P A 1
H51B H 0.8883 0.2881 0.3562 0.116 Uiso 0.644(3) 1 calc R U P A 1
H51C H 0.9765 0.2209 0.3448 0.116 Uiso 0.644(3) 1 calc R U P A 1
C52 C 0.9095(9) 0.2841(8) 0.2504(6) 0.041(4) Uani 0.644(3) 1 d . . P A 1
H52A H 0.9761 0.2641 0.2441 0.062 Uiso 0.644(3) 1 calc R U P A 1
H52B H 0.8988 0.3361 0.2607 0.062 Uiso 0.644(3) 1 calc R U P A 1
H52C H 0.8777 0.2862 0.2180 0.062 Uiso 0.644(3) 1 calc R U P A 1
C49B C 0.4619(16) 0.4870(15) 0.3703(12) 0.040(6) Uani 0.356(3) 1 d . . P A 2
C50B C 0.458(2) 0.5523(18) 0.3274(13) 0.045(8) Uani 0.356(3) 1 d . U P A 2
H50D H 0.4389 0.5383 0.2951 0.067 Uiso 0.356(3) 1 calc R U P A 2
H50E H 0.5194 0.5644 0.3208 0.067 Uiso 0.356(3) 1 calc R U P A 2
H50F H 0.4132 0.5977 0.3380 0.067 Uiso 0.356(3) 1 calc R U P A 2
C51B C 0.364(3) 0.479(3) 0.3855(18) 0.057(12) Uani 0.356(3) 1 d . . P A 2
H51D H 0.3305 0.5236 0.4022 0.085 Uiso 0.356(3) 1 calc R U P A 2
H51E H 0.3656 0.4316 0.4104 0.085 Uiso 0.356(3) 1 calc R U P A 2
H51F H 0.3335 0.4755 0.3537 0.085 Uiso 0.356(3) 1 calc R U P A 2
C52B C 0.513(3) 0.501(2) 0.4141(14) 0.078(10) Uani 0.356(3) 1 d . U P A 2
H52D H 0.5654 0.5236 0.3994 0.117 Uiso 0.356(3) 1 calc R U P A 2
H52E H 0.5353 0.4527 0.4366 0.117 Uiso 0.356(3) 1 calc R U P A 2
H52F H 0.4710 0.5378 0.4353 0.117 Uiso 0.356(3) 1 calc R U P A 2
C41 C 0.5642(6) 0.2919(5) 0.2604(4) 0.040(2) Uani 1 1 d . . . . .
C42 C 0.5969(6) 0.3388(5) 0.2115(4) 0.046(2) Uani 1 1 d . . . . .
H42A H 0.5674 0.3306 0.1806 0.068 Uiso 1 1 calc R U . . .
H42B H 0.6643 0.3226 0.2063 0.068 Uiso 1 1 calc R U . . .
H42C H 0.5800 0.3938 0.2160 0.068 Uiso 1 1 calc R U . . .
C43 C 0.4578(6) 0.3119(6) 0.2671(5) 0.056(3) Uani 1 1 d . . . . .
H43A H 0.4359 0.3678 0.2672 0.084 Uiso 1 1 calc R U . . .
H43B H 0.4380 0.2849 0.3007 0.084 Uiso 1 1 calc R U . . .
H43C H 0.4317 0.2958 0.2377 0.084 Uiso 1 1 calc R U . . .
C44 C 0.5936(7) 0.2058(5) 0.2546(5) 0.059(3) Uani 1 1 d . . . . .
H44A H 0.5715 0.1966 0.2216 0.089 Uiso 1 1 calc R U . . .
H44B H 0.5669 0.1760 0.2847 0.089 Uiso 1 1 calc R U . . .
H44C H 0.6614 0.1896 0.2539 0.089 Uiso 1 1 calc R U . . .
C45 C 0.6573(8) 0.2632(6) 0.4252(4) 0.059(3) Uani 1 1 d . . . . .
C46 C 0.5573(9) 0.2876(9) 0.4358(5) 0.098(5) Uani 1 1 d . U . . .
H46A H 0.5259 0.2962 0.4026 0.146 Uiso 1 1 calc R U . . .
H46B H 0.5437 0.3356 0.4519 0.146 Uiso 1 1 calc R U . . .
H46C H 0.5353 0.2473 0.4601 0.146 Uiso 1 1 calc R U . . .
C47 C 0.6833(11) 0.1840(7) 0.4074(5) 0.094(5) Uani 1 1 d . . . . .
H47A H 0.6614 0.1467 0.4345 0.141 Uiso 1 1 calc R U . . .
H47B H 0.7509 0.1685 0.4021 0.141 Uiso 1 1 calc R U . . .
H47C H 0.6546 0.1852 0.3741 0.141 Uiso 1 1 calc R U . . .
C48 C 0.7105(11) 0.2590(9) 0.4729(5) 0.102(5) Uani 1 1 d . U . . .
H48A H 0.6947 0.3092 0.4864 0.153 Uiso 1 1 calc R U . . .
H48B H 0.7771 0.2459 0.4633 0.153 Uiso 1 1 calc R U . . .
H48C H 0.6948 0.2193 0.5003 0.153 Uiso 1 1 calc R U . . .
C61 C 0.8794(7) 0.4473(6) 0.4310(4) 0.054(3) Uani 1 1 d . . . . .
C62 C 0.9048(11) 0.5159(9) 0.4498(6) 0.099(5) Uani 1 1 d . . . . .
H62A H 0.8802 0.5629 0.4261 0.148 Uiso 1 1 calc R U . . .
H62B H 0.9724 0.5077 0.4497 0.148 Uiso 1 1 calc R U . . .
H62C H 0.8782 0.5215 0.4859 0.148 Uiso 1 1 calc R U . . .
C63 C 0.7777(7) 0.4669(7) 0.4179(5) 0.065(3) Uani 1 1 d . . . . .
H63A H 0.7390 0.4836 0.4490 0.098 Uiso 1 1 calc R U . . .
H63B H 0.7611 0.4211 0.4082 0.098 Uiso 1 1 calc R U . . .
H63C H 0.7675 0.5086 0.3883 0.098 Uiso 1 1 calc R U . . .
C64 C 0.8987(10) 0.3780(9) 0.4735(6) 0.113(6) Uani 1 1 d . . . . .
H64A H 0.9651 0.3639 0.4796 0.169 Uiso 1 1 calc R U . . .
H64B H 0.8799 0.3344 0.4618 0.169 Uiso 1 1 calc R U . . .
H64C H 0.8635 0.3911 0.5064 0.169 Uiso 1 1 calc R U . . .
C65 C 1.0181(7) 0.6073(5) 0.3114(5) 0.052(3) Uani 1 1 d . . . . .
C66 C 0.9341(9) 0.6700(7) 0.3196(6) 0.083(4) Uani 1 1 d . . . . .
H66A H 0.9156 0.6677 0.3574 0.124 Uiso 1 1 calc R U . . .
H66B H 0.8834 0.6628 0.3000 0.124 Uiso 1 1 calc R U . . .
H66C H 0.9484 0.7203 0.3067 0.124 Uiso 1 1 calc R U . . .
C67 C 1.1048(11) 0.6196(8) 0.3326(7) 0.115(6) Uani 1 1 d . U . . .
H67A H 1.1099 0.6732 0.3221 0.172 Uiso 1 1 calc R U . . .
H67B H 1.1591 0.5848 0.3182 0.172 Uiso 1 1 calc R U . . .
H67C H 1.1015 0.6086 0.3713 0.172 Uiso 1 1 calc R U . . .
C68 C 1.0292(10) 0.6040(7) 0.2528(6) 0.089(5) Uani 1 1 d . . . . .
H68A H 0.9721 0.5958 0.2403 0.134 Uiso 1 1 calc R U . . .
H68B H 1.0809 0.5613 0.2452 0.134 Uiso 1 1 calc R U . . .
H68C H 1.0419 0.6528 0.2346 0.134 Uiso 1 1 calc R U . . .
C69 C 1.1242(19) 0.3605(17) 0.3272(11) 0.051(7) Uani 0.644(3) 1 d . . P A 1
C70 C 1.1604(15) 0.3993(15) 0.3664(10) 0.094(8) Uani 0.644(3) 1 d . . P A 1
H70A H 1.2230 0.3707 0.3751 0.142 Uiso 0.644(3) 1 calc R U P A 1
H70B H 1.1195 0.4004 0.3986 0.142 Uiso 0.644(3) 1 calc R U P A 1
H70C H 1.1622 0.4523 0.3511 0.142 Uiso 0.644(3) 1 calc R U P A 1
C71 C 1.189(2) 0.349(2) 0.2811(12) 0.138(12) Uani 0.644(3) 1 d . U P A 1
H71A H 1.2175 0.3936 0.2723 0.207 Uiso 0.644(3) 1 calc R U P A 1
H71B H 1.1552 0.3438 0.2509 0.207 Uiso 0.644(3) 1 calc R U P A 1
H71C H 1.2370 0.3022 0.2892 0.207 Uiso 0.644(3) 1 calc R U P A 1
C72 C 1.1059(18) 0.2861(14) 0.3571(12) 0.126(10) Uani 0.644(3) 1 d . U P A 1
H72A H 1.1504 0.2668 0.3848 0.189 Uiso 0.644(3) 1 calc R U P A 1
H72B H 1.1126 0.2476 0.3326 0.189 Uiso 0.644(3) 1 calc R U P A 1
H72C H 1.0428 0.2954 0.3733 0.189 Uiso 0.644(3) 1 calc R U P A 1
C69B C 1.134(3) 0.362(2) 0.3065(14) 0.025(8) Uani 0.356(3) 1 d . U P A 2
C70B C 1.1953(14) 0.4055(13) 0.2722(10) 0.029(5) Uani 0.356(3) 1 d . U P A 2
H70D H 1.1876 0.4570 0.2829 0.044 Uiso 0.356(3) 1 calc R U P A 2
H70E H 1.1793 0.4105 0.2352 0.044 Uiso 0.356(3) 1 calc R U P A 2
H70F H 1.2599 0.3774 0.2757 0.044 Uiso 0.356(3) 1 calc R U P A 2
C71B C 1.149(2) 0.3520(16) 0.3646(14) 0.042(7) Uani 0.356(3) 1 d . . P A 2
H71D H 1.2122 0.3234 0.3710 0.063 Uiso 0.356(3) 1 calc R U P A 2
H71E H 1.1049 0.3230 0.3839 0.063 Uiso 0.356(3) 1 calc R U P A 2
H71F H 1.1384 0.4027 0.3770 0.063 Uiso 0.356(3) 1 calc R U P A 2
C72B C 1.1528(14) 0.2778(11) 0.2908(12) 0.036(6) Uani 0.356(3) 1 d . U P A 2
H72D H 1.1420 0.2804 0.2532 0.054 Uiso 0.356(3) 1 calc R U P A 2
H72E H 1.1111 0.2490 0.3122 0.054 Uiso 0.356(3) 1 calc R U P A 2
H72F H 1.2173 0.2517 0.2972 0.054 Uiso 0.356(3) 1 calc R U P A 2
C81 C 0.6579(10) 0.8519(9) 0.0698(7) 0.101(5) Uani 1 1 d . . . . .
H81A H 0.5948 0.8732 0.0571 0.121 Uiso 1 1 calc R U . . .
H81B H 0.6541 0.8120 0.1005 0.121 Uiso 1 1 calc R U . . .
C82 C 0.7219(12) 0.8168(9) 0.0260(7) 0.099(5) Uani 1 1 d . . . . .
H82A H 0.6938 0.7806 0.0105 0.119 Uiso 1 1 calc R U . . .
H82B H 0.7336 0.8577 -0.0024 0.119 Uiso 1 1 calc R U . . .
C83 C 0.8686(11) 0.7354(9) 0.0131(6) 0.090(5) Uani 1 1 d . . . . .
H83A H 0.8968 0.7709 -0.0130 0.108 Uiso 1 1 calc R U . . .
H83B H 0.8368 0.7057 -0.0061 0.108 Uiso 1 1 calc R U . . .
C84 C 0.9402(10) 0.6826(8) 0.0459(6) 0.086(4) Uani 1 1 d . . . . .
H84A H 0.9105 0.6502 0.0736 0.103 Uiso 1 1 calc R U . . .
H84B H 0.9834 0.6481 0.0235 0.103 Uiso 1 1 calc R U . . .
C85 C 1.0579(9) 0.6792(6) 0.1045(5) 0.068(3) Uani 1 1 d . . . . .
H85A H 1.1003 0.6404 0.0848 0.082 Uiso 1 1 calc R U . . .
H85B H 1.0268 0.6515 0.1343 0.082 Uiso 1 1 calc R U . . .
C86 C 1.1115(8) 0.7282(7) 0.1251(5) 0.074(4) Uani 1 1 d . . . . .
H86A H 1.1633 0.6956 0.1455 0.088 Uiso 1 1 calc R U . . .
H86B H 1.1372 0.7606 0.0955 0.088 Uiso 1 1 calc R U . . .
C87 C 1.0910(10) 0.8236(8) 0.1826(7) 0.098(5) Uani 1 1 d . U . . .
H87A H 1.1184 0.8579 0.1551 0.117 Uiso 1 1 calc R U . . .
H87B H 1.1414 0.7914 0.2043 0.117 Uiso 1 1 calc R U . . .
C88 C 1.0208(10) 0.8713(8) 0.2170(7) 0.098(5) Uani 1 1 d . U . . .
H88A H 0.9899 0.8379 0.2434 0.118 Uiso 1 1 calc R U . . .
H88B H 1.0505 0.9029 0.2360 0.118 Uiso 1 1 calc R U . . .
C89 C 0.8956(10) 0.9761(7) 0.2105(6) 0.091(5) Uani 1 1 d . . . . .
H89A H 0.9312 1.0111 0.2215 0.109 Uiso 1 1 calc R U . . .
H89B H 0.8676 0.9504 0.2425 0.109 Uiso 1 1 calc R U . . .
C90 C 0.8206(12) 1.0214(7) 0.1737(7) 0.104(5) Uani 1 1 d . . . . .
H90A H 0.7818 1.0651 0.1906 0.125 Uiso 1 1 calc R U . . .
H90B H 0.8494 1.0425 0.1402 0.125 Uiso 1 1 calc R U . . .
C91 C 0.6834(11) 1.0093(8) 0.1372(6) 0.099(5) Uani 1 1 d . . . . .
H91A H 0.6988 1.0412 0.1042 0.118 Uiso 1 1 calc R U . . .
H91B H 0.6414 1.0435 0.1603 0.118 Uiso 1 1 calc R U . . .
C92 C 0.6383(10) 0.9507(9) 0.1249(7) 0.098(5) Uani 1 1 d . . . . .
H92A H 0.6315 0.9137 0.1569 0.117 Uiso 1 1 calc R U . . .
H92B H 0.5759 0.9750 0.1121 0.117 Uiso 1 1 calc R U . . .
C101 C 0.4404(8) 0.7938(7) 0.3942(5) 0.068(3) Uani 1 1 d . . . . .
H10G H 0.3854 0.7893 0.3766 0.081 Uiso 1 1 calc R U . . .
H10H H 0.4189 0.8209 0.4257 0.081 Uiso 1 1 calc R U . . .
C102 C 0.4978(8) 0.7169(6) 0.4102(5) 0.064(3) Uani 1 1 d . . . . .
H10I H 0.4595 0.6839 0.4316 0.077 Uiso 1 1 calc R U . . .
H10J H 0.5243 0.6921 0.3785 0.077 Uiso 1 1 calc R U . . .
C103 C 0.6275(8) 0.6526(6) 0.4591(5) 0.066(3) Uani 1 1 d . . . . .
H10K H 0.6596 0.6268 0.4288 0.079 Uiso 1 1 calc R U . . .
H10L H 0.5894 0.6188 0.4796 0.079 Uiso 1 1 calc R U . . .
C104 C 0.6973(9) 0.6667(7) 0.4936(5) 0.074(4) Uani 1 1 d . . . . .
H10M H 0.6653 0.6971 0.5219 0.089 Uiso 1 1 calc R U . . .
H10N H 0.7333 0.6169 0.5105 0.089 Uiso 1 1 calc R U . . .
C105 C 0.8195(8) 0.7295(7) 0.4921(5) 0.068(3) Uani 1 1 d . . . . .
H10O H 0.8526 0.6837 0.5148 0.081 Uiso 1 1 calc R U . . .
H10P H 0.7849 0.7674 0.5153 0.081 Uiso 1 1 calc R U . . .
C106 C 0.8880(8) 0.7647(6) 0.4560(5) 0.062(3) Uani 1 1 d . . . . .
H10Q H 0.9335 0.7779 0.4772 0.074 Uiso 1 1 calc R U . . .
H10R H 0.9219 0.7272 0.4324 0.074 Uiso 1 1 calc R U . . .
C107 C 0.9004(8) 0.8690(6) 0.3904(5) 0.072(3) Uani 1 1 d . . . . .
H10S H 0.9253 0.8375 0.3615 0.086 Uiso 1 1 calc R U . . .
H10T H 0.9531 0.8746 0.4097 0.086 Uiso 1 1 calc R U . . .
C108 C 0.8480(9) 0.9462(6) 0.3681(6) 0.080(4) Uani 1 1 d . . . . .
H10U H 0.8207 0.9769 0.3971 0.097 Uiso 1 1 calc R U . . .
H10V H 0.8901 0.9742 0.3454 0.097 Uiso 1 1 calc R U . . .
C109 C 0.7180(9) 1.0076(6) 0.3180(6) 0.083(4) Uani 1 1 d . . . . .
H10W H 0.7550 1.0397 0.2947 0.100 Uiso 1 1 calc R U . . .
H10X H 0.6894 1.0361 0.3478 0.100 Uiso 1 1 calc R U . . .
C110 C 0.6450(9) 0.9918(6) 0.2879(5) 0.071(4) Uani 1 1 d . . . . .
H11G H 0.6102 1.0405 0.2689 0.085 Uiso 1 1 calc R U . . .
H11H H 0.6734 0.9567 0.2615 0.085 Uiso 1 1 calc R U . . .
C111 C 0.5082(9) 0.9458(6) 0.3001(6) 0.083(4) Uani 1 1 d . . . . .
H11I H 0.5300 0.9117 0.2723 0.100 Uiso 1 1 calc R U . . .
H11J H 0.4733 0.9960 0.2831 0.100 Uiso 1 1 calc R U . . .
C112 C 0.4459(9) 0.9103(7) 0.3400(7) 0.089(5) Uani 1 1 d . . . . .
H11K H 0.4276 0.9417 0.3695 0.107 Uiso 1 1 calc R U . . .
H11L H 0.3891 0.9072 0.3234 0.107 Uiso 1 1 calc R U . . .
C121 C 0.5092(13) 0.7932(11) -0.0516(7) 0.112(6) Uani 0.5 1 d DG U P . .
C126 C 0.5047(13) 0.8705(11) -0.0475(7) 0.102(6) Uani 0.5 1 d DG U P . .
H126 H 0.5452 0.8974 -0.0693 0.123 Uiso 0.5 1 calc R U P . .
C125 C 0.4411(15) 0.9083(9) -0.0116(8) 0.107(6) Uani 0.5 1 d G U P . .
H125 H 0.4381 0.9611 -0.0089 0.129 Uiso 0.5 1 calc R U P . .
C124 C 0.3819(13) 0.8690(13) 0.0202(7) 0.110(6) Uani 0.5 1 d G U P . .
H124 H 0.3384 0.8948 0.0447 0.132 Uiso 0.5 1 calc R U P . .
C123 C 0.3863(13) 0.7917(13) 0.0161(7) 0.113(6) Uani 0.5 1 d G U P . .
H123 H 0.3459 0.7648 0.0379 0.136 Uiso 0.5 1 calc R U P . .
C122 C 0.4500(15) 0.7539(10) -0.0198(8) 0.117(6) Uani 0.5 1 d DG U P . .
H122 H 0.4530 0.7011 -0.0225 0.141 Uiso 0.5 1 calc R U P . .
C127 C 0.572(2) 0.7532(16) -0.0915(11) 0.125(9) Uani 0.5 1 d D U P . .
H12G H 0.5565 0.7035 -0.0937 0.187 Uiso 0.5 1 calc R U P . .
H12H H 0.6361 0.7443 -0.0814 0.187 Uiso 0.5 1 calc R U P . .
H12I H 0.5651 0.7851 -0.1261 0.187 Uiso 0.5 1 calc R U P . .
C131 C 0.1659(10) 0.8540(10) 0.3655(9) 0.112(6) Uani 1 1 d . . . . .
C132 C 0.1287(12) 0.9242(10) 0.3783(8) 0.107(5) Uani 1 1 d . . . . .
H132 H 0.1010 0.9305 0.4128 0.129 Uiso 1 1 calc R U . . .
C133 C 0.1307(14) 0.9907(13) 0.3396(10) 0.139(8) Uani 1 1 d . . . . .
H133 H 0.1024 1.0404 0.3491 0.167 Uiso 1 1 calc R U . . .
C134 C 0.1693(13) 0.9860(13) 0.2926(9) 0.122(6) Uani 1 1 d . . . . .
H134 H 0.1705 1.0304 0.2675 0.147 Uiso 1 1 calc R U . . .
C135 C 0.2114(11) 0.9066(13) 0.2802(8) 0.116(6) Uani 1 1 d . . . . .
H135 H 0.2416 0.8997 0.2465 0.139 Uiso 1 1 calc R U . . .
C136 C 0.2077(9) 0.8449(11) 0.3157(6) 0.083(4) Uani 1 1 d . . . . .
H136 H 0.2338 0.7945 0.3067 0.099 Uiso 1 1 calc R U . . .
C137 C 0.1677(11) 0.7843(9) 0.4018(7) 0.112(6) Uani 1 1 d . U . . .
H13A H 0.1760 0.7940 0.4376 0.168 Uiso 1 1 calc R U . . .
H13B H 0.2191 0.7434 0.3911 0.168 Uiso 1 1 calc R U . . .
H13C H 0.1091 0.7681 0.4013 0.168 Uiso 1 1 calc R U . . .
C141 C 0.6252(16) 0.9217(13) 0.5184(9) 0.129(5) Uani 0.5 1 d DG U P B 1
C142 C 0.5949(17) 0.8689(13) 0.5571(11) 0.132(6) Uani 0.5 1 d DG U P B 1
H142 H 0.5528 0.8402 0.5487 0.158 Uiso 0.5 1 calc R U P B 1
C143 C 0.6262(19) 0.8579(14) 0.6079(10) 0.135(6) Uani 0.5 1 d G U P B 1
H143 H 0.6054 0.8218 0.6344 0.162 Uiso 0.5 1 calc R U P B 1
C144 C 0.6878(18) 0.8999(15) 0.6201(9) 0.132(6) Uani 0.5 1 d G U P B 1
H144 H 0.7091 0.8924 0.6549 0.158 Uiso 0.5 1 calc R U P B 1
C145 C 0.7181(15) 0.9527(13) 0.5814(11) 0.132(6) Uani 0.5 1 d G U P B 1
H145 H 0.7602 0.9814 0.5897 0.159 Uiso 0.5 1 calc R U P B 1
C146 C 0.6868(15) 0.9637(12) 0.5305(10) 0.130(6) Uani 0.5 1 d DG U P B 1
H146 H 0.7076 0.9998 0.5041 0.156 Uiso 0.5 1 calc R U P B 1
C147 C 0.593(2) 0.9357(17) 0.4637(10) 0.118(12) Uani 0.5 1 d D U P B 1
H14A H 0.6304 0.8970 0.4428 0.177 Uiso 0.5 1 calc R U P B 1
H14B H 0.5980 0.9875 0.4473 0.177 Uiso 0.5 1 calc R U P B 1
H14C H 0.5276 0.9319 0.4650 0.177 Uiso 0.5 1 calc R U P B 1
C241 C 0.6376(14) 0.9026(11) 0.5744(9) 0.133(5) Uani 0.5 1 d DG U P C 2
C242 C 0.5926(16) 0.8656(11) 0.5440(11) 0.131(6) Uani 0.5 1 d DG U P C 2
H242 H 0.5698 0.8217 0.5596 0.158 Uiso 0.5 1 calc R U P C 2
C243 C 0.5810(18) 0.8928(15) 0.4907(11) 0.131(6) Uani 0.5 1 d G U P C 2
H243 H 0.5502 0.8675 0.4699 0.158 Uiso 0.5 1 calc R U P C 2
C244 C 0.6144(18) 0.9569(15) 0.4678(9) 0.132(6) Uani 0.5 1 d G U P C 2
H244 H 0.6064 0.9755 0.4314 0.159 Uiso 0.5 1 calc R U P C 2
C245 C 0.6594(17) 0.9939(12) 0.4983(11) 0.132(6) Uani 0.5 1 d G U P C 2
H245 H 0.6822 1.0378 0.4826 0.158 Uiso 0.5 1 calc R U P C 2
C246 C 0.6710(14) 0.9667(12) 0.5515(11) 0.130(6) Uani 0.5 1 d DG U P C 2
H246 H 0.7018 0.9920 0.5723 0.156 Uiso 0.5 1 calc R U P C 2
C247 C 0.649(2) 0.8725(17) 0.6312(10) 0.131(8) Uani 0.5 1 d D U P C 2
H24D H 0.5941 0.8965 0.6521 0.197 Uiso 0.5 1 calc R U P C 2
H24E H 0.7041 0.8849 0.6429 0.197 Uiso 0.5 1 calc R U P C 2
H24F H 0.6552 0.8164 0.6361 0.197 Uiso 0.5 1 calc R U P C 2
C151 C 1.2016(18) 0.0638(15) 0.1436(10) 0.163(4) Uani 0.5 1 d DG U P D 1
C152 C 1.285(2) 0.0089(15) 0.1470(12) 0.162(4) Uani 0.5 1 d DG U P D 1
H152 H 1.2915 -0.0378 0.1321 0.194 Uiso 0.5 1 calc R U P D 1
C153 C 1.3576(18) 0.0222(19) 0.1723(14) 0.162(4) Uani 0.5 1 d G U P D 1
H153 H 1.4144 -0.0153 0.1746 0.195 Uiso 0.5 1 calc R U P D 1
C154 C 1.348(2) 0.090(2) 0.1941(12) 0.164(4) Uani 0.5 1 d G U P D 1
H154 H 1.3975 0.0996 0.2114 0.196 Uiso 0.5 1 calc R U P D 1
C155 C 1.265(2) 0.1454(16) 0.1907(14) 0.164(4) Uani 0.5 1 d G U P D 1
H155 H 1.2577 0.1921 0.2056 0.197 Uiso 0.5 1 calc R U P D 1
C156 C 1.192(2) 0.1320(15) 0.1654(14) 0.162(4) Uani 0.5 1 d DG U P D 1
H156 H 1.1348 0.1696 0.1631 0.194 Uiso 0.5 1 calc R U P D 1
C157 C 1.123(2) 0.050(2) 0.1169(15) 0.165(7) Uani 0.5 1 d D U P D 1
H15A H 1.1193 0.0802 0.0817 0.247 Uiso 0.5 1 calc R U P D 1
H15B H 1.0656 0.0661 0.1380 0.247 Uiso 0.5 1 calc R U P D 1
H15C H 1.1335 -0.0049 0.1135 0.247 Uiso 0.5 1 calc R U P D 1
C251 C 1.2871(19) 0.1085(14) 0.1781(10) 0.162(2) Uani 0.5 1 d DG U P E 2
C252 C 1.1983(18) 0.1284(16) 0.1595(14) 0.162(2) Uani 0.5 1 d DG U P E 2
H252 H 1.1573 0.1751 0.1672 0.195 Uiso 0.5 1 calc R U P E 2
C253 C 1.1695(19) 0.080(2) 0.1297(14) 0.162(2) Uani 0.5 1 d G U P E 2
H253 H 1.1088 0.0937 0.1170 0.195 Uiso 0.5 1 calc R U P E 2
C254 C 1.229(3) 0.0119(17) 0.1184(11) 0.162(2) Uani 0.5 1 d G U P E 2
H254 H 1.2098 -0.0212 0.0980 0.195 Uiso 0.5 1 calc R U P E 2
C255 C 1.318(2) -0.0081(15) 0.1369(14) 0.162(2) Uani 0.5 1 d G U P E 2
H255 H 1.3593 -0.0547 0.1292 0.195 Uiso 0.5 1 calc R U P E 2
C256 C 1.3471(18) 0.0402(16) 0.1668(13) 0.162(2) Uani 0.5 1 d DG U P E 2
H256 H 1.4078 0.0266 0.1795 0.195 Uiso 0.5 1 calc R U P E 2
C257 C 1.319(3) 0.1596(19) 0.2099(15) 0.162(2) Uani 0.5 1 d D U P E 2
H25A H 1.2992 0.2134 0.1940 0.243 Uiso 0.5 1 calc R U P E 2
H25B H 1.3863 0.1455 0.2108 0.243 Uiso 0.5 1 calc R U P E 2
H25C H 1.2910 0.1536 0.2461 0.243 Uiso 0.5 1 calc R U P E 2
C161 C 1.001(3) 0.1432(14) 0.4344(12) 0.117(8) Uani 0.5 1 d D U P F 1
H16A H 0.9844 0.1358 0.3995 0.175 Uiso 0.5 1 calc R U P F 1
H16B H 1.0620 0.1557 0.4316 0.175 Uiso 0.5 1 calc R U P F 1
H16C H 0.9546 0.1856 0.4478 0.175 Uiso 0.5 1 calc R U P F 1
C162 C 1.0029(11) 0.0702(9) 0.4720(6) 0.099(4) Uani 1 1 d D U . . .
H162 H 1.0051 0.1188 0.4520 0.119 Uiso 0.5 1 calc R U P F 2
C163 C 0.9245(10) 0.0400(8) 0.4709(6) 0.102(4) Uani 1 1 d D U . . .
H163 H 0.8728 0.0677 0.4514 0.123 Uiso 1 1 calc R U . . .
C164 C 0.9253(12) -0.0325(8) 0.4997(6) 0.102(4) Uani 1 1 d D U . . .
H164 H 0.8738 -0.0553 0.4990 0.122 Uiso 1 1 calc R U . . .
O1 O 0.5980(7) 0.5463(5) 0.2304(4) 0.033(2) Uani 0.644(3) 1 d . U P A 1
O1B O 0.6212(12) 0.5415(10) 0.2040(7) 0.029(4) Uani 0.356(3) 1 d . U P A 2
O2 O 0.4652(5) 0.5258(4) 0.1755(3) 0.064(2) Uani 1 1 d . . . . .
O3 O 0.4408(6) 0.5193(4) 0.2811(4) 0.039(2) Uani 0.644(3) 1 d . . P A 1
O3B O 0.5616(11) 0.6068(10) 0.1091(7) 0.046(5) Uani 0.356(3) 1 d . . P A 2
O4 O 0.4387(7) 0.6547(5) 0.2309(4) 0.042(2) Uani 0.644(3) 1 d . . P A 1
O4B O 0.4619(13) 0.6533(10) 0.1893(9) 0.050(5) Uani 0.356(3) 1 d . . P A 2
O21 O 0.7930(6) 0.4561(5) 0.1759(4) 0.032(2) Uani 0.644(3) 1 d . U P A 1
O21B O 0.8151(11) 0.4240(9) 0.1961(6) 0.024(4) Uani 0.356(3) 1 d . U P A 2
O22 O 0.7996(6) 0.3412(3) 0.1230(3) 0.060(2) Uani 1 1 d . . . . .
O23 O 0.8035(6) 0.4771(5) 0.0710(4) 0.039(2) Uani 0.644(3) 1 d . . P A 1
O23B O 0.8636(12) 0.2683(9) 0.2102(7) 0.041(4) Uani 0.356(3) 1 d . . P A 2
O24 O 0.9417(6) 0.3893(5) 0.1197(4) 0.037(2) Uani 0.644(3) 1 d . . P A 1
O24B O 0.9812(10) 0.3441(8) 0.1609(6) 0.033(4) Uani 0.356(3) 1 d . . P A 2
O41 O 0.7166(6) 0.3998(6) 0.2982(4) 0.031(2) Uani 0.644(3) 1 d . U P A 1
O41B O 0.6754(16) 0.4303(10) 0.3059(8) 0.042(5) Uani 0.356(3) 1 d . . P A 2
O42 O 0.6010(4) 0.3044(3) 0.3068(3) 0.0427(16) Uani 1 1 d . . . . .
O43 O 0.6979(9) 0.3105(7) 0.3827(7) 0.043(4) Uani 0.644(3) 1 d . U P A 1
O43B O 0.6636(17) 0.3360(15) 0.3906(11) 0.041(6) Uani 0.356(3) 1 d . U P A 2
O44 O 0.7736(6) 0.2480(4) 0.2964(4) 0.039(2) Uani 0.644(3) 1 d . . P A 1
O44B O 0.5055(12) 0.4163(9) 0.3471(8) 0.047(5) Uani 0.356(3) 1 d . . P A 2
O61 O 0.8740(3) 0.4868(3) 0.2892(3) 0.0393(15) Uani 1 1 d . . . . .
O62 O 0.9344(5) 0.4235(4) 0.3855(3) 0.062(2) Uani 1 1 d . . . . .
O63 O 1.0003(6) 0.5371(4) 0.3379(4) 0.082(3) Uani 1 1 d . . . . .
O64 O 1.0394(4) 0.3989(4) 0.3022(3) 0.060(2) Uani 1 1 d . . . . .
O81 O 0.6946(7) 0.9116(5) 0.0849(4) 0.084(3) Uani 1 1 d . . . . .
O82 O 0.8051(6) 0.7774(5) 0.0490(3) 0.074(2) Uani 1 1 d . . . . .
O83 O 0.9907(6) 0.7265(4) 0.0704(3) 0.070(2) Uani 1 1 d . . . . .
O84 O 1.0480(5) 0.7756(4) 0.1583(3) 0.0592(19) Uani 1 1 d . . . . .
O85 O 0.9548(6) 0.9202(4) 0.1813(4) 0.074(2) Uani 1 1 d . . . . .
O86 O 0.7653(6) 0.9718(4) 0.1633(3) 0.076(2) Uani 1 1 d . . . . .
O101 O 0.4956(5) 0.8357(4) 0.3588(3) 0.061(2) Uani 1 1 d . . . . .
O102 O 0.5701(5) 0.7250(4) 0.4405(3) 0.0544(18) Uani 1 1 d . . . . .
O103 O 0.7575(5) 0.7078(4) 0.4619(3) 0.062(2) Uani 1 1 d . . . . .
O104 O 0.8401(5) 0.8322(4) 0.4254(3) 0.062(2) Uani 1 1 d . . . . .
O105 O 0.7760(5) 0.9364(4) 0.3375(3) 0.067(2) Uani 1 1 d . . . . .
O106 O 0.5846(5) 0.9571(4) 0.3240(3) 0.067(2) Uani 1 1 d . . . . .
Si1 Si 0.4887(2) 0.56284(17) 0.23022(15) 0.0291(8) Uani 0.644(3) 1 d . . P A 1
Si1B Si 0.5352(4) 0.5776(4) 0.1673(3) 0.0360(17) Uani 0.356(3) 1 d . . P A 2
Si2 Si 0.8307(3) 0.41854(18) 0.12455(15) 0.0331(9) Uani 0.644(3) 1 d . . P A 1
Si2B Si 0.8694(4) 0.3486(3) 0.1725(3) 0.0297(15) Uani 0.356(3) 1 d . . P A 2
Si3 Si 0.6973(2) 0.31868(18) 0.31967(16) 0.0319(9) Uani 0.644(3) 1 d . . P A 1
Si3B Si 0.6126(5) 0.3751(4) 0.3357(3) 0.0364(17) Uani 0.356(3) 1 d . . P A 2
Si4 Si 0.95913(17) 0.46569(14) 0.32682(11) 0.0409(6) Uani 1 1 d . . . . .
S1 S 0.78516(16) 0.65115(11) 0.19431(9) 0.0366(5) Uani 1 1 d . . . . .
S2 S 0.69468(16) 0.64716(11) 0.30202(9) 0.0389(5) Uani 1 1 d . . . . .
S3 S 0.73315(19) 0.79463(12) 0.24562(11) 0.0515(7) Uani 1 1 d . . . . .
K1 K 0.85750(15) 0.81839(11) 0.14069(9) 0.0479(5) Uani 1 1 d . . . . .
K2 K 0.68879(15) 0.80398(11) 0.36868(9) 0.0492(5) Uani 1 1 d . . . . .
U1 U 0.74444(2) 0.50573(2) 0.24978(2) 0.03121(11) Uani 1 1 d . . . . .

loop_
_atom_site_aniso_label
_atom_site_aniso_U_11
_atom_site_aniso_U_22
_atom_site_aniso_U_33
_atom_site_aniso_U_23
_atom_site_aniso_U_13
_atom_site_aniso_U_12
C6B 0.07(2) 0.12(3) 0.057(19) 0.008(18) 0.000(16) 0.037(19)
C1 0.040(5) 0.048(5) 0.067(7) -0.011(5) -0.026(5) -0.010(4)
C1S 0.015(4) 0.022(4) 0.054(5) 0.009(3) -0.003(3) -0.003(3)
C2 0.059(8) 0.046(6) 0.110(12) -0.003(6) -0.039(8) -0.007(6)
C8 0.064(17) 0.057(14) 0.08(2) -0.001(12) 0.023(12) -0.030(12)
C9 0.045(10) 0.030(8) 0.034(12) -0.008(10) 0.003(11) -0.005(7)
C10 0.08(2) 0.071(19) 0.08(2) -0.002(15) 0.018(16) -0.005(15)
C11 0.028(8) 0.038(8) 0.087(13) -0.006(9) 0.007(8) -0.003(7)
C12 0.039(12) 0.016(8) 0.086(17) 0.008(10) 0.001(11) 0.002(7)
C7 0.037(8) 0.032(7) 0.055(10) -0.004(6) 0.002(7) -0.002(6)
C7B 0.06(2) 0.11(3) 0.08(3) -0.07(3) 0.002(18) 0.02(2)
C8B 0.019(17) 0.07(3) 0.08(3) -0.03(2) -0.008(17) 0.011(17)
C9B 0.031(13) 0.015(11) 0.032(17) -0.014(14) 0.012(15) -0.002(9)
C10B 0.047(8) 0.053(8) 0.068(9) -0.008(7) -0.011(7) -0.008(7)
C11B 0.10(3) 0.08(2) 0.07(2) -0.01(2) -0.01(2) 0.01(2)
C12B 0.06(2) 0.05(2) 0.10(3) 0.02(2) 0.01(2) -0.021(17)
C3 0.044(6) 0.046(6) 0.094(9) 0.000(6) -0.032(6) -0.004(5)
C4 0.044(7) 0.086(9) 0.098(10) -0.014(7) -0.011(6) -0.016(6)
C5 0.032(9) 0.041(9) 0.045(10) -0.006(8) 0.005(7) -0.022(7)
C5B 0.057(14) 0.049(12) 0.031(12) -0.026(10) -0.009(11) 0.013(11)
C6 0.038(9) 0.047(9) 0.087(13) -0.005(8) -0.001(8) 0.006(7)
C25 0.029(7) 0.044(8) 0.043(9) 0.005(7) -0.013(6) 0.007(6)
C26 0.079(14) 0.087(14) 0.053(11) 0.006(10) -0.024(10) 0.000(11)
C27 0.09(3) 0.052(16) 0.14(4) 0.016(17) 0.02(2) -0.024(17)
C28 0.061(14) 0.037(10) 0.054(12) -0.011(9) -0.005(10) 0.008(9)
C29 0.021(7) 0.039(10) 0.031(10) -0.002(9) 0.001(7) -0.001(6)
C30 0.041(5) 0.041(5) 0.042(5) -0.006(2) -0.003(2) -0.010(2)
C31 0.039(16) 0.030(10) 0.063(15) -0.002(8) -0.004(12) -0.006(10)
C32 0.066(11) 0.026(7) 0.053(10) -0.004(7) 0.011(8) 0.000(7)
C25B 0.051(17) 0.022(13) 0.043(17) 0.010(11) -0.005(14) -0.016(12)
C26B 0.054(19) 0.08(2) 0.040(17) 0.008(15) 0.008(14) 0.009(16)
C27B 0.021(12) 0.056(14) 0.070(15) -0.007(12) 0.026(12) -0.012(11)
C28B 0.055(17) 0.029(12) 0.048(17) 0.001(11) -0.006(13) -0.029(11)
C29B 0.057(19) 0.06(2) 0.07(2) 0.013(15) 0.006(15) -0.028(15)
C30B 0.049(14) 0.028(12) 0.036(13) 0.002(10) -0.012(12) -0.004(11)
C31B 0.06(3) 0.07(3) 0.08(3) -0.002(16) 0.005(17) -0.020(18)
C32B 0.12(3) 0.018(13) 0.037(19) 0.001(13) 0.02(2) -0.019(16)
C21 0.060(6) 0.034(5) 0.057(7) -0.019(4) -0.007(5) -0.014(4)
C22 0.087(10) 0.049(7) 0.168(16) -0.038(8) -0.042(10) 0.006(7)
C23 0.102(10) 0.059(7) 0.070(9) -0.039(6) 0.003(7) -0.014(7)
C24 0.115(10) 0.063(7) 0.113(10) -0.042(7) 0.043(8) -0.048(7)
C49 0.025(7) 0.026(7) 0.059(11) 0.010(7) -0.003(7) 0.000(5)
C50 0.030(8) 0.032(8) 0.118(13) -0.011(8) 0.017(9) -0.001(7)
C51 0.043(10) 0.115(16) 0.058(12) 0.013(11) -0.003(9) 0.001(10)
C52 0.029(7) 0.031(8) 0.061(11) -0.001(7) -0.001(7) -0.003(6)
C49B 0.020(12) 0.039(14) 0.063(19) -0.010(13) 0.006(12) -0.008(10)
C50B 0.035(14) 0.044(14) 0.060(16) -0.025(13) 0.015(12) -0.014(11)
C51B 0.031(19) 0.05(2) 0.08(3) 0.01(2) 0.014(18) -0.011(15)
C52B 0.082(18) 0.083(17) 0.066(16) -0.009(14) -0.017(14) -0.007(14)
C41 0.026(4) 0.030(4) 0.063(6) -0.006(4) -0.012(4) -0.002(3)
C42 0.037(5) 0.038(5) 0.059(6) -0.003(4) -0.002(4) -0.004(4)
C43 0.032(5) 0.055(6) 0.078(8) -0.003(5) -0.006(5) -0.009(4)
C44 0.054(6) 0.035(5) 0.093(9) -0.011(5) -0.014(6) -0.011(4)
C45 0.064(7) 0.039(5) 0.062(7) 0.022(5) 0.009(6) -0.008(5)
C46 0.059(8) 0.132(11) 0.078(9) 0.018(8) 0.016(7) 0.001(7)
C47 0.127(13) 0.075(9) 0.067(9) 0.004(7) -0.011(8) 0.000(8)
C48 0.106(10) 0.125(11) 0.077(9) 0.046(8) -0.019(8) -0.061(9)
C61 0.038(6) 0.062(6) 0.053(7) 0.008(5) -0.009(5) -0.002(5)
C62 0.089(11) 0.123(12) 0.106(12) -0.048(10) -0.002(9) -0.047(10)
C63 0.043(6) 0.069(7) 0.074(8) 0.002(6) -0.011(6) 0.004(5)
C64 0.083(11) 0.108(12) 0.114(13) 0.049(10) -0.008(9) 0.009(9)
C65 0.045(6) 0.036(5) 0.081(8) 0.002(5) -0.012(5) -0.023(4)
C66 0.080(9) 0.076(9) 0.095(10) -0.029(7) 0.008(8) -0.016(7)
C67 0.102(11) 0.092(9) 0.171(13) 0.002(9) -0.061(10) -0.055(8)
C68 0.084(10) 0.056(7) 0.128(13) -0.003(8) 0.019(9) -0.032(7)
C69 0.033(12) 0.066(13) 0.054(18) 0.009(15) -0.019(14) -0.016(9)
C70 0.059(14) 0.108(19) 0.12(2) 0.020(17) -0.051(13) -0.020(14)
C71 0.076(17) 0.19(3) 0.12(2) 0.00(2) -0.009(16) 0.028(19)
C72 0.106(18) 0.086(15) 0.18(2) 0.021(16) -0.072(18) -0.013(14)
C69B 0.019(12) 0.022(11) 0.023(16) 0.006(12) 0.008(13) 0.008(9)
C70B 0.008(9) 0.029(10) 0.053(13) -0.004(9) -0.001(9) -0.010(8)
C71B 0.035(16) 0.031(14) 0.05(2) -0.014(14) -0.011(14) 0.012(12)
C72B 0.013(10) 0.011(9) 0.085(18) -0.017(10) -0.016(11) 0.006(7)
C81 0.059(9) 0.112(12) 0.132(15) 0.000(11) -0.040(9) -0.019(8)
C82 0.112(13) 0.087(10) 0.107(13) 0.005(9) -0.057(11) -0.032(9)
C83 0.111(13) 0.112(12) 0.070(9) -0.022(9) 0.000(9) -0.062(10)
C84 0.091(11) 0.078(9) 0.097(11) -0.039(8) 0.034(9) -0.030(8)
C85 0.072(8) 0.047(6) 0.079(9) -0.017(6) 0.020(7) -0.002(6)
C86 0.049(7) 0.069(8) 0.095(10) -0.013(7) 0.002(7) 0.001(6)
C87 0.060(8) 0.093(9) 0.152(12) -0.050(9) -0.019(8) -0.015(7)
C88 0.074(9) 0.095(9) 0.139(12) -0.048(9) -0.036(9) -0.018(7)
C89 0.085(10) 0.056(7) 0.137(13) -0.048(8) -0.022(9) 0.002(7)
C90 0.129(14) 0.036(7) 0.135(14) -0.028(7) -0.020(11) 0.023(8)
C91 0.089(11) 0.079(10) 0.108(12) -0.005(8) -0.033(9) 0.028(8)
C92 0.068(10) 0.093(11) 0.119(14) -0.005(10) -0.035(9) 0.013(8)
C101 0.048(7) 0.073(8) 0.084(9) -0.016(6) 0.000(6) -0.015(6)
C102 0.061(7) 0.064(7) 0.074(8) -0.028(6) 0.015(6) -0.023(6)
C103 0.064(8) 0.042(6) 0.085(9) -0.004(5) 0.015(7) -0.009(5)
C104 0.082(9) 0.064(7) 0.066(8) -0.004(6) 0.006(7) -0.001(7)
C105 0.058(7) 0.070(7) 0.068(8) -0.012(6) -0.013(6) 0.006(6)
C106 0.050(7) 0.064(7) 0.074(8) -0.013(6) -0.019(6) -0.008(5)
C107 0.058(7) 0.054(7) 0.110(11) -0.014(6) -0.008(7) -0.023(6)
C108 0.078(9) 0.052(7) 0.124(12) -0.013(7) -0.023(8) -0.033(6)
C109 0.081(9) 0.033(6) 0.132(12) 0.005(6) -0.031(9) -0.006(6)
C110 0.074(8) 0.027(5) 0.106(10) 0.000(6) -0.026(7) 0.005(5)
C111 0.075(9) 0.045(6) 0.130(12) -0.002(7) -0.047(9) -0.005(6)
C112 0.052(8) 0.056(7) 0.161(15) -0.032(8) -0.018(8) -0.001(6)
C121 0.108(9) 0.129(9) 0.097(9) -0.003(8) -0.050(8) -0.014(8)
C126 0.099(9) 0.118(9) 0.082(9) 0.006(8) -0.063(8) 0.001(8)
C125 0.102(10) 0.124(10) 0.085(9) 0.009(8) -0.061(8) 0.003(8)
C124 0.104(10) 0.129(10) 0.091(9) -0.002(8) -0.055(8) -0.005(8)
C123 0.106(10) 0.135(10) 0.099(9) -0.008(9) -0.047(8) -0.016(9)
C122 0.111(10) 0.137(10) 0.105(9) -0.009(8) -0.046(8) -0.022(8)
C127 0.136(17) 0.128(16) 0.116(16) -0.024(14) -0.038(15) -0.024(15)
C131 0.043(8) 0.113(13) 0.19(2) -0.036(13) -0.016(10) -0.024(8)
C132 0.108(13) 0.082(11) 0.140(16) -0.045(11) 0.009(11) -0.024(9)
C133 0.101(15) 0.125(17) 0.19(2) -0.030(16) 0.020(15) -0.017(12)
C134 0.078(12) 0.149(19) 0.144(18) -0.008(14) -0.016(12) -0.038(12)
C135 0.062(10) 0.148(17) 0.132(17) -0.044(14) -0.021(10) 0.008(11)
C136 0.050(8) 0.132(14) 0.073(10) -0.044(9) -0.004(7) -0.016(8)
C137 0.087(11) 0.115(12) 0.131(13) 0.034(11) -0.044(10) -0.033(9)
C141 0.084(9) 0.096(9) 0.209(16) -0.058(10) 0.007(10) -0.003(6)
C142 0.089(9) 0.095(9) 0.212(16) -0.059(10) 0.003(10) -0.003(7)
C143 0.092(10) 0.099(9) 0.211(17) -0.051(11) 0.003(11) -0.002(8)
C144 0.088(10) 0.098(10) 0.209(16) -0.055(10) 0.002(11) -0.001(8)
C145 0.086(10) 0.102(9) 0.209(16) -0.056(10) 0.005(10) -0.001(7)
C146 0.083(9) 0.100(9) 0.209(16) -0.059(10) 0.005(10) -0.004(7)
C147 0.11(2) 0.073(18) 0.17(3) -0.058(18) 0.03(2) -0.004(16)
C241 0.088(9) 0.099(8) 0.210(16) -0.056(9) 0.004(10) -0.001(6)
C242 0.088(9) 0.095(9) 0.211(16) -0.059(10) 0.006(11) -0.003(7)
C243 0.087(10) 0.097(10) 0.211(17) -0.059(11) 0.010(11) -0.003(8)
C244 0.086(10) 0.098(10) 0.212(17) -0.055(11) 0.011(11) -0.005(8)
C245 0.085(9) 0.101(9) 0.211(17) -0.056(10) 0.009(11) -0.004(7)
C246 0.082(9) 0.100(9) 0.209(16) -0.056(10) 0.007(10) -0.004(7)
C247 0.095(13) 0.098(13) 0.205(19) -0.049(13) -0.012(14) -0.009(11)
C151 0.174(6) 0.148(6) 0.162(6) -0.015(5) -0.002(5) -0.031(5)
C152 0.173(6) 0.146(6) 0.161(6) -0.014(5) -0.003(5) -0.030(5)
C153 0.174(6) 0.146(6) 0.162(6) -0.015(5) -0.003(5) -0.031(5)
C154 0.174(6) 0.148(6) 0.163(6) -0.015(6) -0.003(6) -0.030(6)
C155 0.174(6) 0.149(6) 0.163(6) -0.015(6) -0.003(6) -0.030(6)
C156 0.174(6) 0.145(6) 0.162(6) -0.016(5) -0.002(5) -0.031(5)
C157 0.177(12) 0.149(11) 0.165(12) -0.014(11) -0.010(11) -0.034(11)
C251 0.174(3) 0.147(3) 0.162(3) -0.016(3) -0.003(3) -0.032(3)
C252 0.174(3) 0.147(3) 0.162(3) -0.016(3) -0.003(3) -0.032(3)
C253 0.174(3) 0.147(3) 0.162(3) -0.016(3) -0.003(3) -0.032(3)
C254 0.174(3) 0.147(3) 0.162(3) -0.016(3) -0.003(3) -0.032(3)
C255 0.174(3) 0.147(3) 0.162(3) -0.016(3) -0.003(3) -0.032(3)
C256 0.174(3) 0.147(3) 0.162(3) -0.016(3) -0.003(3) -0.032(3)
C257 0.174(3) 0.147(3) 0.162(3) -0.016(3) -0.003(3) -0.032(3)
C161 0.132(18) 0.097(16) 0.123(18) -0.012(15) -0.027(16) -0.025(15)
C162 0.114(10) 0.098(8) 0.085(8) -0.030(7) -0.026(8) -0.006(8)
C163 0.099(8) 0.110(8) 0.099(8) -0.035(7) -0.033(7) -0.003(7)
C164 0.089(9) 0.116(9) 0.107(10) -0.042(8) -0.017(8) -0.017(8)
O1 0.037(6) 0.025(5) 0.034(6) -0.003(5) -0.005(5) 0.001(4)
O1B 0.025(7) 0.029(7) 0.033(8) -0.022(7) 0.000(6) 0.005(5)
O2 0.033(4) 0.065(5) 0.095(6) 0.007(4) -0.019(4) -0.021(3)
O3 0.029(5) 0.022(4) 0.066(7) 0.001(4) -0.010(4) -0.006(3)
O3B 0.026(9) 0.062(11) 0.044(11) -0.021(9) -0.016(8) 0.016(8)
O4 0.044(6) 0.018(4) 0.061(7) -0.012(4) 0.006(5) 0.000(4)
O4B 0.042(11) 0.048(11) 0.057(13) -0.031(10) 0.006(10) 0.006(8)
O21 0.035(5) 0.028(5) 0.032(5) -0.002(4) -0.004(4) -0.009(4)
O21B 0.024(4) 0.024(4) 0.024(4) -0.0033(11) -0.0016(10) -0.0057(13)
O22 0.093(6) 0.030(3) 0.057(5) -0.017(3) -0.024(4) 0.000(3)
O23 0.034(5) 0.033(5) 0.046(6) -0.009(4) -0.002(4) 0.001(4)
O23B 0.039(10) 0.034(9) 0.048(11) -0.010(8) 0.002(8) -0.006(7)
O24 0.044(6) 0.025(4) 0.042(6) -0.007(4) 0.003(4) -0.004(4)
O24B 0.030(8) 0.021(7) 0.047(10) -0.010(7) 0.011(7) -0.005(6)
O41 0.008(4) 0.035(5) 0.054(6) -0.010(4) -0.003(4) -0.009(3)
O41B 0.057(14) 0.017(9) 0.053(12) 0.000(8) 0.008(11) -0.016(9)
O42 0.040(4) 0.021(3) 0.066(4) 0.001(3) -0.001(3) -0.009(2)
O43 0.035(7) 0.033(7) 0.060(8) 0.012(6) -0.003(6) -0.018(5)
O43B 0.045(13) 0.051(14) 0.033(10) 0.008(10) 0.003(10) -0.031(10)
O44 0.026(5) 0.011(4) 0.075(7) 0.004(4) -0.001(4) -0.002(3)
O44B 0.036(10) 0.033(9) 0.073(13) -0.002(8) -0.006(9) -0.016(7)
O61 0.015(3) 0.030(3) 0.074(5) 0.001(3) -0.015(3) -0.006(2)
O62 0.035(4) 0.072(5) 0.068(5) -0.002(4) -0.011(4) 0.007(3)
O63 0.083(6) 0.062(5) 0.113(7) 0.027(5) -0.053(5) -0.044(4)
O64 0.029(3) 0.049(4) 0.090(6) 0.015(4) -0.015(3) 0.005(3)
O81 0.078(6) 0.074(6) 0.095(7) 0.007(5) -0.030(5) -0.010(5)
O82 0.085(6) 0.076(5) 0.067(6) -0.005(4) -0.011(5) -0.033(5)
O83 0.076(6) 0.059(5) 0.075(6) -0.014(4) 0.018(5) -0.020(4)
O84 0.038(4) 0.057(4) 0.083(6) -0.026(4) -0.001(4) -0.002(3)
O85 0.080(6) 0.047(4) 0.103(7) -0.023(4) -0.018(5) -0.016(4)
O86 0.085(6) 0.037(4) 0.096(6) -0.002(4) -0.032(5) 0.013(4)
O101 0.041(4) 0.049(4) 0.088(6) -0.015(4) 0.000(4) 0.003(3)
O102 0.054(4) 0.047(4) 0.065(5) -0.021(3) 0.007(4) -0.012(3)
O103 0.057(5) 0.063(5) 0.062(5) -0.004(4) -0.008(4) -0.006(4)
O104 0.052(4) 0.053(4) 0.080(5) -0.006(4) -0.014(4) -0.008(3)
O105 0.066(5) 0.028(3) 0.113(7) -0.007(4) -0.016(5) -0.018(3)
O106 0.063(5) 0.033(4) 0.103(6) -0.015(4) -0.019(5) 0.000(3)
Si1 0.0218(17) 0.0193(15) 0.045(2) -0.0075(14) -0.0021(15) -0.0007(12)
Si1B 0.022(3) 0.061(4) 0.022(3) -0.023(3) -0.007(3) 0.008(3)
Si2 0.038(2) 0.0216(16) 0.039(2) -0.0076(14) -0.0011(16) -0.0029(14)
Si2B 0.017(3) 0.020(3) 0.052(4) -0.009(3) 0.000(3) -0.001(2)
Si3 0.0185(16) 0.0226(16) 0.056(3) -0.0040(15) 0.0023(16) -0.0103(13)
Si3B 0.030(4) 0.027(3) 0.049(4) 0.001(3) 0.001(3) -0.005(3)
Si4 0.0294(13) 0.0366(13) 0.0560(17) 0.0009(11) -0.0142(11) -0.0061(10)
S1 0.0422(13) 0.0281(10) 0.0421(13) -0.0068(9) 0.0023(10) -0.0134(9)
S2 0.0409(12) 0.0237(10) 0.0523(14) -0.0078(9) 0.0147(10) -0.0119(9)
S3 0.0595(16) 0.0190(10) 0.0751(18) -0.0082(10) 0.0156(13) -0.0124(10)
K1 0.0455(12) 0.0403(11) 0.0566(14) -0.0062(9) -0.0025(10) -0.0068(9)
K2 0.0446(12) 0.0351(10) 0.0678(15) -0.0099(10) -0.0033(10) -0.0065(9)
U1 0.03029(17) 0.02510(16) 0.03683(19) -0.00208(12) -0.00310(12) -0.00393(11)

loop_
_atom_type_symbol
_atom_type_description
_atom_type_scat_dispersion_real
_atom_type_scat_dispersion_imag
_atom_type_scat_source
C C 0.0033 0.0016 'International Tables Vol C Tables 4.2.6.8 and 6.1.1.4'
H H 0.0000 0.0000 'International Tables Vol C Tables 4.2.6.8 and 6.1.1.4'
K K 0.2009 0.2494 'International Tables Vol C Tables 4.2.6.8 and 6.1.1.4'
O O 0.0106 0.0060 'International Tables Vol C Tables 4.2.6.8 and 6.1.1.4'
S S 0.1246 0.1234 'International Tables Vol C Tables 4.2.6.8 and 6.1.1.4'
Si Si 0.0817 0.0704 'International Tables Vol C Tables 4.2.6.8 and 6.1.1.4'
U U -9.6767 9.6646 'International Tables Vol C Tables 4.2.6.8 and 6.1.1.4'

loop_
_geom_angle_atom_site_label_1
_geom_angle_atom_site_label_2
_geom_angle_atom_site_label_3
_geom_angle
_geom_angle_site_symmetry_1
C5B C6B H6BA 109.5 .
C5B C6B H6BB 109.5 .
H6BA C6B H6BB 109.5 .
C5B C6B H6BC 109.5 .
H6BA C6B H6BC 109.5 .
H6BB C6B H6BC 109.5 .
O2 C1 C3 109.7(8) .
O2 C1 C4 111.0(9) .
C3 C1 C4 111.3(9) .
O2 C1 C2 104.9(8) .
C3 C1 C2 108.0(10) .
C4 C1 C2 111.6(10) .
S3 C1S S1 120.9(4) .
S3 C1S S2 120.2(5) .
S1 C1S S2 118.8(4) .
C1 C2 H2A 109(7) .
C1 C2 H2B 111(10) .
H2A C2 H2B 111(10) .
C1 C2 H2C 106(7) .
H2A C2 H2C 101(10) .
H2B C2 H2C 118(10) .
C5 C8 H8A 109.5 .
C5 C8 H8B 109.5 .
H8A C8 H8B 109.5 .
C5 C8 H8C 109.5 .
H8A C8 H8C 109.5 .
H8B C8 H8C 109.5 .
C10B C9 O4 113.9(19) .
C10B C9 C12 113(2) .
O4 C9 C12 104(2) .
C10B C9 C11 109(2) .
O4 C9 C11 108(2) .
C12 C9 C11 109.4(18) .
C9B C10 H10A 109.5 .
C9B C10 H10B 109.5 .
H10A C10 H10B 109.5 .
C9B C10 H10C 109.5 .
H10A C10 H10C 109.5 .
H10B C10 H10C 109.5 .
C9 C11 H11A 109.5 .
C9 C11 H11B 109.5 .
H11A C11 H11B 109.5 .
C9 C11 H11C 109.5 .
H11A C11 H11C 109.5 .
H11B C11 H11C 109.5 .
C9 C12 H12A 109.5 .
C9 C12 H12B 109.5 .
H12A C12 H12B 109.5 .
C9 C12 H12C 109.5 .
H12A C12 H12C 109.5 .
H12B C12 H12C 109.5 .
C5 C7 H7A 109.5 .
C5 C7 H7B 109.5 .
H7A C7 H7B 109.5 .
C5 C7 H7C 109.5 .
H7A C7 H7C 109.5 .
H7B C7 H7C 109.5 .
C5B C7B H7BA 109.5 .
C5B C7B H7BB 109.5 .
H7BA C7B H7BB 109.5 .
C5B C7B H7BC 109.5 .
H7BA C7B H7BC 109.5 .
H7BB C7B H7BC 109.5 .
C5B C8B H8BA 109.5 .
C5B C8B H8BB 109.5 .
H8BA C8B H8BB 109.5 .
C5B C8B H8BC 109.5 .
H8BA C8B H8BC 109.5 .
H8BB C8B H8BC 109.5 .
O4B C9B C11B 119(4) .
O4B C9B C12B 113(4) .
C11B C9B C12B 108(3) .
O4B C9B C10 106(3) .
C11B C9B C10 107(4) .
C12B C9B C10 103(4) .
C9 C10B H10D 109.5 .
C9 C10B H10E 109.5 .
H10D C10B H10E 109.5 .
C9 C10B H10F 109.5 .
H10D C10B H10F 109.5 .
H10E C10B H10F 109.5 .
C9B C11B H11D 109.5 .
C9B C11B H11E 109.5 .
H11D C11B H11E 109.5 .
C9B C11B H11F 109.5 .
H11D C11B H11F 109.5 .
H11E C11B H11F 109.5 .
C9B C12B H12D 109.5 .
C9B C12B H12E 109.5 .
H12D C12B H12E 109.5 .
C9B C12B H12F 109.5 .
H12D C12B H12F 109.5 .
H12E C12B H12F 109.5 .
C1 C3 H3A 109.5 .
C1 C3 H3B 109.5 .
H3A C3 H3B 109.5 .
C1 C3 H3C 109.5 .
H3A C3 H3C 109.5 .
H3B C3 H3C 109.5 .
C1 C4 H4A 109.5 .
C1 C4 H4B 109.5 .
H4A C4 H4B 109.5 .
C1 C4 H4C 109.5 .
H4A C4 H4C 109.5 .
H4B C4 H4C 109.5 .
O3 C5 C8 106.3(15) .
O3 C5 C7 111.6(12) .
C8 C5 C7 111.0(18) .
O3 C5 C6 110.9(14) .
C8 C5 C6 108.5(15) .
C7 C5 C6 108.4(13) .
C6B C5B O3B 106(2) .
C6B C5B C7B 111(4) .
O3B C5B C7B 114(3) .
C6B C5B C8B 122(4) .
O3B C5B C8B 107(3) .
C7B C5B C8B 96(3) .
C5 C6 H6A 109.5 .
C5 C6 H6B 109.5 .
H6A C6 H6B 109.5 .
C5 C6 H6C 109.5 .
H6A C6 H6C 109.5 .
H6B C6 H6C 109.5 .
O23 C25 C26 103.9(12) .
O23 C25 C27 119.3(18) .
C26 C25 C27 104(2) .
O23 C25 C28 107.2(14) .
C26 C25 C28 112.3(14) .
C27 C25 C28 110(2) .
C25 C26 H26A 109.5 .
C25 C26 H26B 109.5 .
H26A C26 H26B 109.5 .
C25 C26 H26C 109.5 .
H26A C26 H26C 109.5 .
H26B C26 H26C 109.5 .
C25 C27 H27A 109.5 .
C25 C27 H27B 109.5 .
H27A C27 H27B 109.5 .
C25 C27 H27C 109.5 .
H27A C27 H27C 109.5 .
H27B C27 H27C 109.5 .
C25 C28 H28A 109.5 .
C25 C28 H28B 109.5 .
H28A C28 H28B 109.5 .
C25 C28 H28C 109.5 .
H28A C28 H28C 109.5 .
H28B C28 H28C 109.5 .
O24 C29 C30 112.1(13) .
O24 C29 C31 108.5(19) .
C30 C29 C31 113(2) .
O24 C29 C32 105.7(15) .
C30 C29 C32 108.7(14) .
C31 C29 C32 109(2) .
C29 C30 H30A 109.5 .
C29 C30 H30B 109.5 .
H30A C30 H30B 109.5 .
C29 C30 H30C 109.5 .
H30A C30 H30C 109.5 .
H30B C30 H30C 109.5 .
C29 C31 H31A 109.5 .
C29 C31 H31B 109.5 .
H31A C31 H31B 109.5 .
C29 C31 H31C 109.5 .
H31A C31 H31C 109.5 .
H31B C31 H31C 109.5 .
C29 C32 H32A 109.5 .
C29 C32 H32B 109.5 .
H32A C32 H32B 109.5 .
C29 C32 H32C 109.5 .
H32A C32 H32C 109.5 .
H32B C32 H32C 109.5 .
O23B C25B C26B 109(2) .
O23B C25B C28B 110(2) .
C26B C25B C28B 113(2) .
O23B C25B C27B 102(2) .
C26B C25B C27B 111(2) .
C28B C25B C27B 112(2) .
C25B C26B H26D 109.5 .
C25B C26B H26E 109.5 .
H26D C26B H26E 109.5 .
C25B C26B H26F 109.5 .
H26D C26B H26F 109.5 .
H26E C26B H26F 109.5 .
C25B C27B H27D 109.5 .
C25B C27B H27E 109.5 .
H27D C27B H27E 109.5 .
C25B C27B H27F 109.5 .
H27D C27B H27F 109.5 .
H27E C27B H27F 109.5 .
C25B C28B H28D 109.5 .
C25B C28B H28E 109.5 .
H28D C28B H28E 109.5 .
C25B C28B H28F 109.5 .
H28D C28B H28F 109.5 .
H28E C28B H28F 109.5 .
C31B C29B C30B 118(5) .
C31B C29B O24B 110(5) .
C30B C29B O24B 111(3) .
C31B C29B C32B 106(6) .
C30B C29B C32B 108(3) .
O24B C29B C32B 104(3) .
C29B C30B H30D 109.5 .
C29B C30B H30E 109.5 .
H30D C30B H30E 109.5 .
C29B C30B H30F 109.5 .
H30D C30B H30F 109.5 .
H30E C30B H30F 109.5 .
C29B C31B H31D 109.5 .
C29B C31B H31E 109.5 .
H31D C31B H31E 109.5 .
C29B C31B H31F 109.5 .
H31D C31B H31F 109.5 .
H31E C31B H31F 109.5 .
C29B C32B H32D 109.5 .
C29B C32B H32E 109.5 .
H32D C32B H32E 109.5 .
C29B C32B H32F 109.5 .
H32D C32B H32F 109.5 .
H32E C32B H32F 109.5 .
O22 C21 C24 105.9(9) .
O22 C21 C23 109.0(8) .
C24 C21 C23 110.9(10) .
O22 C21 C22 111.8(9) .
C24 C21 C22 108.8(10) .
C23 C21 C22 110.4(11) .
C21 C22 H22A 109.5 .
C21 C22 H22B 109.5 .
H22A C22 H22B 109.5 .
C21 C22 H22C 109.5 .
H22A C22 H22C 109.5 .
H22B C22 H22C 109.5 .
C21 C23 H23A 109.5 .
C21 C23 H23B 109.5 .
H23A C23 H23B 109.5 .
C21 C23 H23C 109.5 .
H23A C23 H23C 109.5 .
H23B C23 H23C 109.5 .
C21 C24 H24A 109.5 .
C21 C24 H24B 109.5 .
H24A C24 H24B 109.5 .
C21 C24 H24C 109.5 .
H24A C24 H24C 109.5 .
H24B C24 H24C 109.5 .
O44 C49 C51 112.7(14) .
O44 C49 C50 103.2(12) .
C51 C49 C50 113.8(14) .
O44 C49 C52 109.9(10) .
C51 C49 C52 110.7(13) .
C50 C49 C52 106.0(14) .
C49 C50 H50A 109.5 .
C49 C50 H50B 109.5 .
H50A C50 H50B 109.5 .
C49 C50 H50C 109.5 .
H50A C50 H50C 109.5 .
H50B C50 H50C 109.5 .
C49 C51 H51A 109.5 .
C49 C51 H51B 109.5 .
H51A C51 H51B 109.5 .
C49 C51 H51C 109.5 .
H51A C51 H51C 109.5 .
H51B C51 H51C 109.5 .
C49 C52 H52A 109.5 .
C49 C52 H52B 109.5 .
H52A C52 H52B 109.5 .
C49 C52 H52C 109.5 .
H52A C52 H52C 109.5 .
H52B C52 H52C 109.5 .
O44B C49B C50B 107(2) .
O44B C49B C52B 114(2) .
C50B C49B C52B 108(2) .
O44B C49B C51B 104(2) .
C50B C49B C51B 108(3) .
C52B C49B C51B 115(3) .
C49B C50B H50D 109.5 .
C49B C50B H50E 109.5 .
H50D C50B H50E 109.5 .
C49B C50B H50F 109.5 .
H50D C50B H50F 109.5 .
H50E C50B H50F 109.5 .
C49B C51B H51D 109.5 .
C49B C51B H51E 109.5 .
H51D C51B H51E 109.5 .
C49B C51B H51F 109.5 .
H51D C51B H51F 109.5 .
H51E C51B H51F 109.5 .
C49B C52B H52D 109.5 .
C49B C52B H52E 109.5 .
H52D C52B H52E 109.5 .
C49B C52B H52F 109.5 .
H52D C52B H52F 109.5 .
H52E C52B H52F 109.5 .
O42 C41 C42 112.1(7) .
O42 C41 C44 108.5(7) .
C42 C41 C44 109.8(8) .
O42 C41 C43 108.8(8) .
C42 C41 C43 110.5(7) .
C44 C41 C43 107.1(7) .
C41 C42 H42A 109.5 .
C41 C42 H42B 109.5 .
H42A C42 H42B 109.5 .
C41 C42 H42C 109.5 .
H42A C42 H42C 109.5 .
H42B C42 H42C 109.5 .
C41 C43 H43A 109.5 .
C41 C43 H43B 109.5 .
H43A C43 H43B 109.5 .
C41 C43 H43C 109.5 .
H43A C43 H43C 109.5 .
H43B C43 H43C 109.5 .
C41 C44 H44A 109.5 .
C41 C44 H44B 109.5 .
H44A C44 H44B 109.5 .
C41 C44 H44C 109.5 .
H44A C44 H44C 109.5 .
H44B C44 H44C 109.5 .
O43 C45 C46 116.0(9) .
C46 C45 O43B 93.6(12) .
O43 C45 C48 106.4(11) .
C46 C45 C48 112.4(12) .
O43B C45 C48 107.8(14) .
O43 C45 C47 103.0(11) .
C46 C45 C47 111.6(12) .
O43B C45 C47 124.5(14) .
C48 C45 C47 106.6(10) .
C45 C46 H46A 109.5 .
C45 C46 H46B 109.5 .
H46A C46 H46B 109.5 .
C45 C46 H46C 109.5 .
H46A C46 H46C 109.5 .
H46B C46 H46C 109.5 .
C45 C47 H47A 109.5 .
C45 C47 H47B 109.5 .
H47A C47 H47B 109.5 .
C45 C47 H47C 109.5 .
H47A C47 H47C 109.5 .
H47B C47 H47C 109.5 .
C45 C48 H48A 109.5 .
C45 C48 H48B 109.5 .
H48A C48 H48B 109.5 .
C45 C48 H48C 109.5 .
H48A C48 H48C 109.5 .
H48B C48 H48C 109.5 .
O62 C61 C64 105.4(10) .
O62 C61 C62 112.3(9) .
C64 C61 C62 109.6(12) .
O62 C61 C63 108.6(9) .
C64 C61 C63 110.5(10) .
C62 C61 C63 110.3(10) .
C61 C62 H62A 109.5 .
C61 C62 H62B 109.5 .
H62A C62 H62B 109.5 .
C61 C62 H62C 109.5 .
H62A C62 H62C 109.5 .
H62B C62 H62C 109.5 .
C61 C63 H63A 109.5 .
C61 C63 H63B 109.5 .
H63A C63 H63B 109.5 .
C61 C63 H63C 109.5 .
H63A C63 H63C 109.5 .
H63B C63 H63C 109.5 .
C61 C64 H64A 109.5 .
C61 C64 H64B 109.5 .
H64A C64 H64B 109.5 .
C61 C64 H64C 109.5 .
H64A C64 H64C 109.5 .
H64B C64 H64C 109.5 .
O63 C65 C66 108.0(9) .
O63 C65 C68 109.9(9) .
C66 C65 C68 105.7(10) .
O63 C65 C67 107.8(9) .
C66 C65 C67 113.9(11) .
C68 C65 C67 111.5(11) .
C65 C66 H66A 109.5 .
C65 C66 H66B 109.5 .
H66A C66 H66B 109.5 .
C65 C66 H66C 109.5 .
H66A C66 H66C 109.5 .
H66B C66 H66C 109.5 .
C65 C67 H67A 109.5 .
C65 C67 H67B 109.5 .
H67A C67 H67B 109.5 .
C65 C67 H67C 109.5 .
H67A C67 H67C 109.5 .
H67B C67 H67C 109.5 .
C65 C68 H68A 109.5 .
C65 C68 H68B 109.5 .
H68A C68 H68B 109.5 .
C65 C68 H68C 109.5 .
H68A C68 H68C 109.5 .
H68B C68 H68C 109.5 .
O64 C69 C71 101(2) .
O64 C69 C70 119(2) .
C71 C69 C70 111(3) .
O64 C69 C72 106(2) .
C71 C69 C72 113(3) .
C70 C69 C72 106(2) .
C69 C70 H70A 109.5 .
C69 C70 H70B 109.5 .
H70A C70 H70B 109.5 .
C69 C70 H70C 109.5 .
H70A C70 H70C 109.5 .
H70B C70 H70C 109.5 .
C69 C71 H71A 109.5 .
C69 C71 H71B 109.5 .
H71A C71 H71B 109.5 .
C69 C71 H71C 109.5 .
H71A C71 H71C 109.5 .
H71B C71 H71C 109.5 .
C69 C72 H72A 109.5 .
C69 C72 H72B 109.5 .
H72A C72 H72B 109.5 .
C69 C72 H72C 109.5 .
H72A C72 H72C 109.5 .
H72B C72 H72C 109.5 .
O64 C69B C70B 112(3) .
O64 C69B C71B 105(2) .
C70B C69B C71B 115(4) .
O64 C69B C72B 111(3) .
C70B C69B C72B 108(3) .
C71B C69B C72B 105(3) .
C69B C70B H70D 109.5 .
C69B C70B H70E 109.5 .
H70D C70B H70E 109.5 .
C69B C70B H70F 109.5 .
H70D C70B H70F 109.5 .
H70E C70B H70F 109.5 .
C69B C71B H71D 109.5 .
C69B C71B H71E 109.5 .
H71D C71B H71E 109.5 .
C69B C71B H71F 109.5 .
H71D C71B H71F 109.5 .
H71E C71B H71F 109.5 .
C69B C72B H72D 109.5 .
C69B C72B H72E 109.5 .
H72D C72B H72E 109.5 .
C69B C72B H72F 109.5 .
H72D C72B H72F 109.5 .
H72E C72B H72F 109.5 .
O81 C81 C82 107.9(12) .
O81 C81 H81A 110.1 .
C82 C81 H81A 110.1 .
O81 C81 H81B 110.1 .
C82 C81 H81B 110.1 .
H81A C81 H81B 108.4 .
O82 C82 C81 106.8(12) .
O82 C82 H82A 110.4 .
C81 C82 H82A 110.4 .
O82 C82 H82B 110.4 .
C81 C82 H82B 110.4 .
H82A C82 H82B 108.6 .
O82 C83 C84 105.9(11) .
O82 C83 H83A 110.6 .
C84 C83 H83A 110.6 .
O82 C83 H83B 110.6 .
C84 C83 H83B 110.6 .
H83A C83 H83B 108.7 .
O83 C84 C83 110.0(11) .
O83 C84 H84A 109.7 .
C83 C84 H84A 109.7 .
O83 C84 H84B 109.7 .
C83 C84 H84B 109.7 .
H84A C84 H84B 108.2 .
O83 C85 C86 109.4(9) .
O83 C85 H85A 109.8 .
C86 C85 H85A 109.8 .
O83 C85 H85B 109.8 .
C86 C85 H85B 109.8 .
H85A C85 H85B 108.2 .
O84 C86 C85 106.4(9) .
O84 C86 H86A 110.5 .
C85 C86 H86A 110.5 .
O84 C86 H86B 110.5 .
C85 C86 H86B 110.5 .
H86A C86 H86B 108.6 .
O84 C87 C88 109.7(11) .
O84 C87 H87A 109.7 .
C88 C87 H87A 109.7 .
O84 C87 H87B 109.7 .
C88 C87 H87B 109.7 .
H87A C87 H87B 108.2 .
O85 C88 C87 105.3(13) .
O85 C88 H88A 110.7 .
C87 C88 H88A 110.7 .
O85 C88 H88B 110.7 .
C87 C88 H88B 110.7 .
H88A C88 H88B 108.8 .
O85 C89 C90 106.6(12) .
O85 C89 H89A 110.4 .
C90 C89 H89A 110.4 .
O85 C89 H89B 110.4 .
C90 C89 H89B 110.4 .
H89A C89 H89B 108.6 .
O86 C90 C89 109.0(10) .
O86 C90 H90A 109.9 .
C89 C90 H90A 109.9 .
O86 C90 H90B 109.9 .
C89 C90 H90B 109.9 .
H90A C90 H90B 108.3 .
O86 C91 C92 108.4(11) .
O86 C91 H91A 110.0 .
C92 C91 H91A 110.0 .
O86 C91 H91B 110.0 .
C92 C91 H91B 110.0 .
H91A C91 H91B 108.4 .
O81 C92 C91 107.7(14) .
O81 C92 H92A 110.2 .
C91 C92 H92A 110.2 .
O81 C92 H92B 110.2 .
C91 C92 H92B 110.2 .
H92A C92 H92B 108.5 .
O101 C101 C102 107.7(9) .
O101 C101 H10G 110.2 .
C102 C101 H10G 110.2 .
O101 C101 H10H 110.2 .
C102 C101 H10H 110.2 .
H10G C101 H10H 108.5 .
O102 C102 C101 108.6(9) .
O102 C102 H10I 110.0 .
C101 C102 H10I 110.0 .
O102 C102 H10J 110.0 .
C101 C102 H10J 110.0 .
H10I C102 H10J 108.3 .
O102 C103 C104 108.4(9) .
O102 C103 H10K 110.0 .
C104 C103 H10K 110.0 .
O102 C103 H10L 110.0 .
C104 C103 H10L 110.0 .
H10K C103 H10L 108.4 .
O103 C104 C103 108.7(9) .
O103 C104 H10M 109.9 .
C103 C104 H10M 109.9 .
O103 C104 H10N 109.9 .
C103 C104 H10N 109.9 .
H10M C104 H10N 108.3 .
O103 C105 C106 109.6(10) .
O103 C105 H10O 109.7 .
C106 C105 H10O 109.7 .
O103 C105 H10P 109.7 .
C106 C105 H10P 109.7 .
H10O C105 H10P 108.2 .
O104 C106 C105 109.2(9) .
O104 C106 H10Q 109.8 .
C105 C106 H10Q 109.8 .
O104 C106 H10R 109.8 .
C105 C106 H10R 109.8 .
H10Q C106 H10R 108.3 .
O104 C107 C108 108.8(10) .
O104 C107 H10S 109.9 .
C108 C107 H10S 109.9 .
O104 C107 H10T 109.9 .
C108 C107 H10T 109.9 .
H10S C107 H10T 108.3 .
O105 C108 C107 108.8(9) .
O105 C108 H10U 109.9 .
C107 C108 H10U 109.9 .
O105 C108 H10V 109.9 .
C107 C108 H10V 109.9 .
H10U C108 H10V 108.3 .
O105 C109 C110 108.7(9) .
O105 C109 H10W 110.0 .
C110 C109 H10W 110.0 .
O105 C109 H10X 110.0 .
C110 C109 H10X 110.0 .
H10W C109 H10X 108.3 .
O106 C110 C109 108.4(11) .
O106 C110 H11G 110.0 .
C109 C110 H11G 110.0 .
O106 C110 H11H 110.0 .
C109 C110 H11H 110.0 .
H11G C110 H11H 108.4 .
O106 C111 C112 110.9(12) .
O106 C111 H11I 109.5 .
C112 C111 H11I 109.5 .
O106 C111 H11J 109.5 .
C112 C111 H11J 109.5 .
H11I C111 H11J 108.1 .
O101 C112 C111 107.2(10) .
O101 C112 H11K 110.3 .
C111 C112 H11K 110.3 .
O101 C112 H11L 110.3 .
C111 C112 H11L 110.3 .
H11K C112 H11L 108.5 .
C126 C121 C122 120.0 .
C126 C121 C127 121.0(10) .
C122 C121 C127 118.9(10) .
C121 C126 C125 120.0 .
C121 C126 H126 120.0 .
C125 C126 H126 120.0 .
C126 C125 C124 120.0 .
C126 C125 H125 120.0 .
C124 C125 H125 120.0 .
C123 C124 C125 120.0 .
C123 C124 H124 120.0 .
C125 C124 H124 120.0 .
C122 C123 C124 120.0 .
C122 C123 H123 120.0 .
C124 C123 H123 120.0 .
C123 C122 C121 120.0 .
C123 C122 H122 120.0 .
C121 C122 H122 120.0 .
C121 C127 H12G 109.5 .
C121 C127 H12H 109.5 .
H12G C127 H12H 109.5 .
C121 C127 H12I 109.5 .
H12G C127 H12I 109.5 .
H12H C127 H12I 109.5 .
C132 C131 C136 120.3(19) .
C132 C131 C137 123(2) .
C136 C131 C137 116.4(18) .
C131 C132 C133 119.5(19) .
C131 C132 H132 120.3 .
C133 C132 H132 120.3 .
C134 C133 C132 123(2) .
C134 C133 H133 118.5 .
C132 C133 H133 118.5 .
C133 C134 C135 116(2) .
C133 C134 H134 122.2 .
C135 C134 H134 122.2 .
C136 C135 C134 121.3(19) .
C136 C135 H135 119.4 .
C134 C135 H135 119.4 .
C135 C136 C131 120.2(18) .
C135 C136 H136 119.9 .
C131 C136 H136 119.9 .
C131 C137 H13A 109.5 .
C131 C137 H13B 109.5 .
H13A C137 H13B 109.5 .
C131 C137 H13C 109.5 .
H13A C137 H13C 109.5 .
H13B C137 H13C 109.5 .
C142 C141 C146 120.0 .
C142 C141 C147 121.6(11) .
C146 C141 C147 118.4(11) .
C143 C142 C141 120.0 .
C143 C142 H142 120.0 .
C141 C142 H142 120.0 .
C142 C143 C144 120.0 .
C142 C143 H143 120.0 .
C144 C143 H143 120.0 .
C145 C144 C143 120.0 .
C145 C144 H144 120.0 .
C143 C144 H144 120.0 .
C144 C145 C146 120.0 .
C144 C145 H145 120.0 .
C146 C145 H145 120.0 .
C145 C146 C141 120.0 .
C145 C146 H146 120.0 .
C141 C146 H146 120.0 .
C141 C147 H14A 109.5 .
C141 C147 H14B 109.5 .
H14A C147 H14B 109.5 .
C141 C147 H14C 109.5 .
H14A C147 H14C 109.5 .
H14B C147 H14C 109.5 .
C242 C241 C246 120.0 .
C242 C241 C247 118.8(11) .
C246 C241 C247 121.2(11) .
C241 C242 C243 120.0 .
C241 C242 H242 120.0 .
C243 C242 H242 120.0 .
C244 C243 C242 120.0 .
C244 C243 H243 120.0 .
C242 C243 H243 120.0 .
C243 C244 C245 120.0 .
C243 C244 H244 120.0 .
C245 C244 H244 120.0 .
C244 C245 C246 120.0 .
C244 C245 H245 120.0 .
C246 C245 H245 120.0 .
C245 C246 C241 120.0 .
C245 C246 H246 120.0 .
C241 C246 H246 120.0 .
C241 C247 H24D 109.5 .
C241 C247 H24E 109.5 .
H24D C247 H24E 109.5 .
C241 C247 H24F 109.5 .
H24D C247 H24F 109.5 .
H24E C247 H24F 109.5 .
C152 C151 C156 120.0 .
C152 C151 C157 120.5(11) .
C156 C151 C157 119.5(11) .
C153 C152 C151 120.0 .
C153 C152 H152 120.0 .
C151 C152 H152 120.0 .
C152 C153 C154 120.0 .
C152 C153 H153 120.0 .
C154 C153 H153 120.0 .
C153 C154 C155 120.0 .
C153 C154 H154 120.0 .
C155 C154 H154 120.0 .
C156 C155 C154 120.0 .
C156 C155 H155 120.0 .
C154 C155 H155 120.0 .
C155 C156 C151 120.0 .
C155 C156 H156 120.0 .
C151 C156 H156 120.0 .
C151 C157 H15A 109.5 .
C151 C157 H15B 109.5 .
H15A C157 H15B 109.5 .
C151 C157 H15C 109.5 .
H15A C157 H15C 109.5 .
H15B C157 H15C 109.5 .
C252 C251 C256 120.0 .
C252 C251 C257 120.5(11) .
C256 C251 C257 119.5(11) .
C251 C252 C253 120.0 .
C251 C252 H252 120.0 .
C253 C252 H252 120.0 .
C254 C253 C252 120.0 .
C254 C253 H253 120.0 .
C252 C253 H253 120.0 .
C253 C254 C255 120.0 .
C253 C254 H254 120.0 .
C255 C254 H254 120.0 .
C256 C255 C254 120.0 .
C256 C255 H255 120.0 .
C254 C255 H255 120.0 .
C255 C256 C251 120.0 .
C255 C256 H256 120.0 .
C251 C256 H256 120.0 .
C251 C257 H25A 109.5 .
C251 C257 H25B 109.5 .
H25A C257 H25B 109.5 .
C251 C257 H25C 109.5 .
H25A C257 H25C 109.5 .
H25B C257 H25C 109.5 .
C162 C161 H16A 109.5 .
C162 C161 H16B 109.5 .
H16A C161 H16B 109.5 .
C162 C161 H16C 109.5 .
H16A C161 H16C 109.5 .
H16B C161 H16C 109.5 .
C164 C162 C163 121.5(14) 2_756
C164 C162 C161 125(2) 2_756
C163 C162 C161 113.3(19) .
C164 C162 H162 119.2 2_756
C163 C162 H162 119.2 .
C162 C163 C164 117.3(14) .
C162 C163 H163 121.4 .
C164 C163 H163 121.4 .
C162 C164 C163 121.2(14) 2_756
C162 C164 H164 119.4 2_756
C163 C164 H164 119.4 .
Si1 O1 U1 165.6(6) .
Si1B O1B U1 172.6(12) .
C1 O2 Si1B 135.5(7) .
C1 O2 Si1 128.8(7) .
C5 O3 Si1 133.7(9) .
C5B O3B Si1B 133.6(16) .
C9 O4 Si1 139.3(13) .
C9B O4B Si1B 138(2) .
Si2 O21 U1 177.8(6) .
Si2B O21B U1 163.6(10) .
C21 O22 Si2 137.6(7) .
C21 O22 Si2B 123.4(7) .
C25 O23 Si2 130.7(9) .
C25B O23B Si2B 132.6(17) .
C29 O24 Si2 135.5(9) .
C29B O24B Si2B 134(2) .
Si3 O41 U1 166.9(7) .
Si3B O41B U1 167.2(14) .
C41 O42 Si3 133.9(6) .
C41 O42 Si3B 139.0(6) .
C45 O43 Si3 133.0(12) .
C45 O43B Si3B 130.0(19) .
C49 O44 Si3 130.8(9) .
C49B O44B Si3B 132.2(15) .
Si4 O61 U1 169.6(4) .
C61 O62 Si4 135.5(6) .
C65 O63 Si4 139.8(7) .
C69B O64 Si4 141(2) .
C69 O64 Si4 124.4(14) .
C81 O81 C92 113.0(12) .
C81 O81 K1 100.1(7) .
C92 O81 K1 104.0(7) .
C82 O82 C83 112.7(12) .
C82 O82 K1 121.1(9) .
C83 O82 K1 123.3(8) .
C85 O83 C84 112.7(10) .
C85 O83 K1 104.6(6) .
C84 O83 K1 106.9(7) .
C87 O84 C86 112.6(9) .
C87 O84 K1 120.6(7) .
C86 O84 K1 121.3(7) .
C89 O85 C88 107.6(11) .
C89 O85 K1 113.5(7) .
C88 O85 K1 106.4(7) .
C90 O86 C91 114.8(10) .
C90 O86 K1 117.9(7) .
C91 O86 K1 118.5(8) .
C112 O101 C101 112.2(9) .
C112 O101 K2 121.3(7) .
C101 O101 K2 119.7(6) .
C102 O102 C103 112.3(8) .
C102 O102 K2 106.4(6) .
C103 O102 K2 105.3(6) .
C105 O103 C104 112.2(9) .
C105 O103 K2 120.5(6) .
C104 O103 K2 118.2(7) .
C107 O104 C106 112.5(8) .
C107 O104 K2 111.1(7) .
C106 O104 K2 112.7(6) .
C109 O105 C108 112.5(8) .
C109 O105 K2 117.4(7) .
C108 O105 K2 119.6(6) .
C111 O106 C110 113.0(10) .
C111 O106 K2 107.4(6) .
C110 O106 K2 108.0(6) .
O1 Si1 O3 113.9(5) .
O1 Si1 O4 113.2(5) .
O3 Si1 O4 104.1(5) .
O1 Si1 O2 105.6(5) .
O3 Si1 O2 106.7(4) .
O4 Si1 O2 113.4(5) .
O2 Si1B O3B 116.5(8) .
O2 Si1B O1B 110.3(8) .
O3B Si1B O1B 115.1(10) .
O2 Si1B O4B 94.7(8) .
O3B Si1B O4B 104.7(10) .
O1B Si1B O4B 113.7(10) .
O21 Si2 O22 112.4(5) .
O21 Si2 O24 114.3(5) .
O22 Si2 O24 100.8(4) .
O21 Si2 O23 112.7(5) .
O22 Si2 O23 110.2(5) .
O24 Si2 O23 105.6(5) .
O21B Si2B O23B 114.4(9) .
O21B Si2B O24B 114.0(8) .
O23B Si2B O24B 104.5(8) .
O21B Si2B O22 103.2(7) .
O23B Si2B O22 98.6(7) .
O24B Si2B O22 121.5(7) .
O41 Si3 O42 116.2(4) .
O41 Si3 O43 106.7(7) .
O42 Si3 O43 106.2(6) .
O41 Si3 O44 112.7(5) .
O42 Si3 O44 104.0(4) .
O43 Si3 O44 110.9(6) .
O41B Si3B O42 117.7(9) .
O41B Si3B O44B 115.2(10) .
O42 Si3B O44B 100.7(8) .
O41B Si3B O43B 105.5(12) .
O42 Si3B O43B 105.9(10) .
O44B Si3B O43B 111.6(11) .
O61 Si4 O63 115.9(4) .
O61 Si4 O62 113.1(4) .
O63 Si4 O62 104.7(5) .
O61 Si4 O64 107.8(4) .
O63 Si4 O64 111.6(5) .
O62 Si4 O64 103.0(4) .
C1S S1 U1 90.7(2) .
C1S S1 K1 87.3(2) .
U1 S1 K1 172.16(9) .
C1S S2 U1 90.3(3) .
C1S S2 K2 87.4(3) .
U1 S2 K2 167.11(9) .
C1S S3 K1 98.3(3) .
C1S S3 K2 97.8(3) .
K1 S3 K2 151.25(11) .
O82 K1 O84 115.9(3) .
O82 K1 O86 114.5(3) .
O84 K1 O86 115.4(2) .
O82 K1 O85 144.0(2) .
O84 K1 O85 57.6(2) .
O86 K1 O85 57.8(2) .
O82 K1 O83 58.0(3) .
O84 K1 O83 58.0(2) .
O86 K1 O83 146.2(2) .
O85 K1 O83 107.0(3) .
O82 K1 O81 58.6(3) .
O84 K1 O81 153.3(2) .
O86 K1 O81 57.0(3) .
O85 K1 O81 109.7(3) .
O83 K1 O81 112.1(3) .
O82 K1 S3 117.8(2) .
O84 K1 S3 112.46(18) .
O86 K1 S3 74.16(19) .
O85 K1 S3 94.81(19) .
O83 K1 S3 139.63(16) .
O81 K1 S3 90.8(2) .
O82 K1 S1 80.83(17) .
O84 K1 S1 101.46(16) .
O86 K1 S1 124.2(2) .
O85 K1 S1 134.21(19) .
O83 K1 S1 88.66(15) .
O81 K1 S1 103.05(19) .
S3 K1 S1 52.94(6) .
O101 K2 O103 116.5(2) .
O101 K2 O102 58.2(2) .
O103 K2 O102 58.9(2) .
O101 K2 O105 115.3(2) .
O103 K2 O105 114.1(2) .
O102 K2 O105 150.4(2) .
O101 K2 O106 58.1(2) .
O103 K2 O106 146.1(2) .
O102 K2 O106 110.5(2) .
O105 K2 O106 57.4(2) .
O101 K2 O104 145.7(2) .
O103 K2 O104 57.7(2) .
O102 K2 O104 110.5(2) .
O105 K2 O104 56.5(2) .
O106 K2 O104 106.2(2) .
O101 K2 S3 93.15(18) .
O103 K2 S3 133.63(17) .
O102 K2 S3 128.19(16) .
O105 K2 S3 78.74(18) .
O106 K2 S3 79.39(18) .
O104 K2 S3 114.98(17) .
O101 K2 S2 85.16(16) .
O103 K2 S2 92.79(17) .
O102 K2 S2 80.31(14) .
O105 K2 S2 129.18(18) .
O106 K2 S2 118.30(18) .
O104 K2 S2 127.03(16) .
S3 K2 S2 52.93(6) .
O1B U1 O61 170.8(5) .
O1B U1 O21B 93.0(6) .
O61 U1 O21B 88.5(5) .
O1B U1 O41B 90.1(8) .
O61 U1 O41B 98.5(6) .
O21B U1 O41B 100.1(6) .
O61 U1 O21 101.4(3) .
O61 U1 O1 162.1(3) .
O21 U1 O1 96.3(4) .
O61 U1 O41 88.6(3) .
O21 U1 O41 97.9(4) .
O1 U1 O41 91.9(3) .
O1B U1 S1 82.8(5) .
O61 U1 S1 87.98(14) .
O21B U1 S1 101.0(4) .
O41B U1 S1 158.1(5) .
O21 U1 S1 86.6(2) .
O1 U1 S1 90.2(2) .
O41 U1 S1 174.8(3) .
O1B U1 S2 91.8(4) .
O61 U1 S2 83.75(16) .
O21B U1 S2 159.8(4) .
O41B U1 S2 99.5(5) .
O21 U1 S2 146.3(2) .
O1 U1 S2 79.9(3) .
O41 U1 S2 115.5(3) .
S1 U1 S2 60.19(6) .

loop_
_geom_bond_atom_site_label_1
_geom_bond_atom_site_label_2
_geom_bond_distance
_geom_bond_site_symmetry_2
C6B C5B 1.42(4) .
C6B H6BA 0.9800 .
C6B H6BB 0.9800 .
C6B H6BC 0.9800 .
C1 O2 1.447(11) .
C1 C3 1.505(14) .
C1 C4 1.515(16) .
C1 C2 1.524(16) .
C1S S3 1.706(8) .
C1S S1 1.709(9) .
C1S S2 1.727(8) .
C2 H2A 1.04(15) .
C2 H2B 0.75(14) .
C2 H2C 1.12(14) .
C8 C5 1.51(3) .
C8 H8A 0.9800 .
C8 H8B 0.9800 .
C8 H8C 0.9800 .
C9 C10B 1.41(4) .
C9 O4 1.42(3) .
C9 C12 1.56(4) .
C9 C11 1.57(3) .
C10 C9B 1.62(6) .
C10 H10A 0.9800 .
C10 H10B 0.9800 .
C10 H10C 0.9800 .
C11 H11A 0.9800 .
C11 H11B 0.9800 .
C11 H11C 0.9800 .
C12 H12A 0.9800 .
C12 H12B 0.9800 .
C12 H12C 0.9800 .
C7 C5 1.53(2) .
C7 H7A 0.9800 .
C7 H7B 0.9800 .
C7 H7C 0.9800 .
C7B C5B 1.46(6) .
C7B H7BA 0.9800 .
C7B H7BB 0.9800 .
C7B H7BC 0.9800 .
C8B C5B 1.61(7) .
C8B H8BA 0.9800 .
C8B H8BB 0.9800 .
C8B H8BC 0.9800 .
C9B O4B 1.38(5) .
C9B C11B 1.42(6) .
C9B C12B 1.45(8) .
C10B H10D 0.9800 .
C10B H10E 0.9800 .
C10B H10F 0.9800 .
C11B H11D 0.9800 .
C11B H11E 0.9800 .
C11B H11F 0.9800 .
C12B H12D 0.9800 .
C12B H12E 0.9800 .
C12B H12F 0.9800 .
C3 H3A 0.9800 .
C3 H3B 0.9800 .
C3 H3C 0.9800 .
C4 H4A 0.9800 .
C4 H4B 0.9800 .
C4 H4C 0.9800 .
C5 O3 1.416(19) .
C5 C6 1.54(2) .
C5B O3B 1.44(3) .
C6 H6A 0.9800 .
C6 H6B 0.9800 .
C6 H6C 0.9800 .
C25 O23 1.462(15) .
C25 C26 1.53(2) .
C25 C27 1.54(5) .
C25 C28 1.54(2) .
C26 H26A 0.9800 .
C26 H26B 0.9800 .
C26 H26C 0.9800 .
C27 H27A 0.9800 .
C27 H27B 0.9800 .
C27 H27C 0.9800 .
C28 H28A 0.9800 .
C28 H28B 0.9800 .
C28 H28C 0.9800 .
C29 O24 1.421(19) .
C29 C30 1.49(3) .
C29 C31 1.51(3) .
C29 C32 1.60(2) .
C30 H30A 0.9800 .
C30 H30B 0.9800 .
C30 H30C 0.9800 .
C31 H31A 0.9800 .
C31 H31B 0.9800 .
C31 H31C 0.9800 .
C32 H32A 0.9800 .
C32 H32B 0.9800 .
C32 H32C 0.9800 .
C25B O23B 1.42(3) .
C25B C26B 1.47(4) .
C25B C28B 1.54(4) .
C25B C27B 1.59(4) .
C26B H26D 0.9800 .
C26B H26E 0.9800 .
C26B H26F 0.9800 .
C27B H27D 0.9800 .
C27B H27E 0.9800 .
C27B H27F 0.9800 .
C28B H28D 0.9800 .
C28B H28E 0.9800 .
C28B H28F 0.9800 .
C29B C31B 1.40(8) .
C29B C30B 1.47(6) .
C29B O24B 1.47(4) .
C29B C32B 1.51(5) .
C30B H30D 0.9800 .
C30B H30E 0.9800 .
C30B H30F 0.9800 .
C31B H31D 0.9800 .
C31B H31E 0.9800 .
C31B H31F 0.9800 .
C32B H32D 0.9800 .
C32B H32E 0.9800 .
C32B H32F 0.9800 .
C21 O22 1.423(11) .
C21 C24 1.503(14) .
C21 C23 1.505(15) .
C21 C22 1.522(15) .
C22 H22A 0.9800 .
C22 H22B 0.9800 .
C22 H22C 0.9800 .
C23 H23A 0.9800 .
C23 H23B 0.9800 .
C23 H23C 0.9800 .
C24 H24A 0.9800 .
C24 H24B 0.9800 .
C24 H24C 0.9800 .
C49 O44 1.414(15) .
C49 C51 1.51(2) .
C49 C50 1.52(2) .
C49 C52 1.540(19) .
C50 H50A 0.9800 .
C50 H50B 0.9800 .
C50 H50C 0.9800 .
C51 H51A 0.9800 .
C51 H51B 0.9800 .
C51 H51C 0.9800 .
C52 H52A 0.9800 .
C52 H52B 0.9800 .
C52 H52C 0.9800 .
C49B O44B 1.47(3) .
C49B C50B 1.48(4) .
C49B C52B 1.49(4) .
C49B C51B 1.50(4) .
C50B H50D 0.9800 .
C50B H50E 0.9800 .
C50B H50F 0.9800 .
C51B H51D 0.9800 .
C51B H51E 0.9800 .
C51B H51F 0.9800 .
C52B H52D 0.9800 .
C52B H52E 0.9800 .
C52B H52F 0.9800 .
C41 O42 1.413(11) .
C41 C42 1.513(12) .
C41 C44 1.531(12) .
C41 C43 1.538(12) .
C42 H42A 0.9800 .
C42 H42B 0.9800 .
C42 H42C 0.9800 .
C43 H43A 0.9800 .
C43 H43B 0.9800 .
C43 H43C 0.9800 .
C44 H44A 0.9800 .
C44 H44B 0.9800 .
C44 H44C 0.9800 .
C45 O43 1.458(16) .
C45 C46 1.461(16) .
C45 O43B 1.49(3) .
C45 C48 1.492(17) .
C45 C47 1.509(16) .
C46 H46A 0.9800 .
C46 H46B 0.9800 .
C46 H46C 0.9800 .
C47 H47A 0.9800 .
C47 H47B 0.9800 .
C47 H47C 0.9800 .
C48 H48A 0.9800 .
C48 H48B 0.9800 .
C48 H48C 0.9800 .
C61 O62 1.423(13) .
C61 C64 1.517(15) .
C61 C62 1.518(17) .
C61 C63 1.524(14) .
C62 H62A 0.9800 .
C62 H62B 0.9800 .
C62 H62C 0.9800 .
C63 H63A 0.9800 .
C63 H63B 0.9800 .
C63 H63C 0.9800 .
C64 H64A 0.9800 .
C64 H64B 0.9800 .
C64 H64C 0.9800 .
C65 O63 1.411(10) .
C65 C66 1.497(15) .
C65 C68 1.501(17) .
C65 C67 1.510(15) .
C66 H66A 0.9800 .
C66 H66B 0.9800 .
C66 H66C 0.9800 .
C67 H67A 0.9800 .
C67 H67B 0.9800 .
C67 H67C 0.9800 .
C68 H68A 0.9800 .
C68 H68B 0.9800 .
C68 H68C 0.9800 .
C69 O64 1.44(3) .
C69 C71 1.46(3) .
C69 C70 1.50(4) .
C69 C72 1.51(4) .
C70 H70A 0.9800 .
C70 H70B 0.9800 .
C70 H70C 0.9800 .
C71 H71A 0.9800 .
C71 H71B 0.9800 .
C71 H71C 0.9800 .
C72 H72A 0.9800 .
C72 H72B 0.9800 .
C72 H72C 0.9800 .
C69B O64 1.41(4) .
C69B C70B 1.48(4) .
C69B C71B 1.50(4) .
C69B C72B 1.58(5) .
C70B H70D 0.9800 .
C70B H70E 0.9800 .
C70B H70F 0.9800 .
C71B H71D 0.9800 .
C71B H71E 0.9800 .
C71B H71F 0.9800 .
C72B H72D 0.9800 .
C72B H72E 0.9800 .
C72B H72F 0.9800 .
C81 O81 1.418(16) .
C81 C82 1.52(2) .
C81 H81A 0.9900 .
C81 H81B 0.9900 .
C82 O82 1.404(16) .
C82 H82A 0.9900 .
C82 H82B 0.9900 .
C83 O82 1.423(16) .
C83 C84 1.48(2) .
C83 H83A 0.9900 .
C83 H83B 0.9900 .
C84 O83 1.438(15) .
C84 H84A 0.9900 .
C84 H84B 0.9900 .
C85 O83 1.420(14) .
C85 C86 1.485(16) .
C85 H85A 0.9900 .
C85 H85B 0.9900 .
C86 O84 1.427(13) .
C86 H86A 0.9900 .
C86 H86B 0.9900 .
C87 O84 1.417(14) .
C87 C88 1.498(19) .
C87 H87A 0.9900 .
C87 H87B 0.9900 .
C88 O85 1.445(16) .
C88 H88A 0.9900 .
C88 H88B 0.9900 .
C89 O85 1.425(14) .
C89 C90 1.525(19) .
C89 H89A 0.9900 .
C89 H89B 0.9900 .
C90 O86 1.406(17) .
C90 H90A 0.9900 .
C90 H90B 0.9900 .
C91 O86 1.417(14) .
C91 C92 1.45(2) .
C91 H91A 0.9900 .
C91 H91B 0.9900 .
C92 O81 1.425(17) .
C92 H92A 0.9900 .
C92 H92B 0.9900 .
C101 O101 1.421(12) .
C101 C102 1.467(15) .
C101 H10G 0.9900 .
C101 H10H 0.9900 .
C102 O102 1.421(13) .
C102 H10I 0.9900 .
C102 H10J 0.9900 .
C103 O102 1.421(12) .
C103 C104 1.502(17) .
C103 H10K 0.9900 .
C103 H10L 0.9900 .
C104 O103 1.417(13) .
C104 H10M 0.9900 .
C104 H10N 0.9900 .
C105 O103 1.403(13) .
C105 C106 1.500(15) .
C105 H10O 0.9900 .
C105 H10P 0.9900 .
C106 O104 1.418(12) .
C106 H10Q 0.9900 .
C106 H10R 0.9900 .
C107 O104 1.416(13) .
C107 C108 1.483(16) .
C107 H10S 0.9900 .
C107 H10T 0.9900 .
C108 O105 1.433(13) .
C108 H10U 0.9900 .
C108 H10V 0.9900 .
C109 O105 1.416(12) .
C109 C110 1.481(16) .
C109 H10W 0.9900 .
C109 H10X 0.9900 .
C110 O106 1.412(14) .
C110 H11G 0.9900 .
C110 H11H 0.9900 .
C111 O106 1.399(13) .
C111 C112 1.492(18) .
C111 H11I 0.9900 .
C111 H11J 0.9900 .
C112 O101 1.409(13) .
C112 H11K 0.9900 .
C112 H11L 0.9900 .
C121 C126 1.3900 .
C121 C122 1.3900 .
C121 C127 1.473(9) .
C126 C125 1.3900 .
C126 H126 0.9500 .
C125 C124 1.3900 .
C125 H125 0.9500 .
C124 C123 1.3900 .
C124 H124 0.9500 .
C123 C122 1.3900 .
C123 H123 0.9500 .
C122 H122 0.9500 .
C127 H12G 0.9800 .
C127 H12H 0.9800 .
C127 H12I 0.9800 .
C131 C132 1.33(2) .
C131 C136 1.38(2) .
C131 C137 1.44(2) .
C132 C133 1.44(2) .
C132 H132 0.9500 .
C133 C134 1.29(2) .
C133 H133 0.9500 .
C134 C135 1.48(2) .
C134 H134 0.9500 .
C135 C136 1.33(2) .
C135 H135 0.9500 .
C136 H136 0.9500 .
C137 H13A 0.9800 .
C137 H13B 0.9800 .
C137 H13C 0.9800 .
C141 C142 1.3900 .
C141 C146 1.3900 .
C141 C147 1.486(9) .
C142 C143 1.3900 .
C142 H142 0.9500 .
C143 C144 1.3900 .
C143 H143 0.9500 .
C144 C145 1.3900 .
C144 H144 0.9500 .
C145 C146 1.3900 .
C145 H145 0.9500 .
C146 H146 0.9500 .
C147 H14A 0.9800 .
C147 H14B 0.9800 .
C147 H14C 0.9800 .
C241 C242 1.3900 .
C241 C246 1.3900 .
C241 C247 1.482(9) .
C242 C243 1.3900 .
C242 H242 0.9500 .
C243 C244 1.3900 .
C243 H243 0.9500 .
C244 C245 1.3900 .
C244 H244 0.9500 .
C245 C246 1.3900 .
C245 H245 0.9500 .
C246 H246 0.9500 .
C247 H24D 0.9800 .
C247 H24E 0.9800 .
C247 H24F 0.9800 .
C151 C152 1.3900 .
C151 C156 1.3900 .
C151 C157 1.478(9) .
C152 C153 1.3900 .
C152 H152 0.9500 .
C153 C154 1.3900 .
C153 H153 0.9500 .
C154 C155 1.3900 .
C154 H154 0.9500 .
C155 C156 1.3900 .
C155 H155 0.9500 .
C156 H156 0.9500 .
C157 H15A 0.9800 .
C157 H15B 0.9800 .
C157 H15C 0.9800 .
C251 C252 1.3900 .
C251 C256 1.3900 .
C251 C257 1.482(9) .
C252 C253 1.3900 .
C252 H252 0.9500 .
C253 C254 1.3900 .
C253 H253 0.9500 .
C254 C255 1.3900 .
C254 H254 0.9500 .
C255 C256 1.3900 .
C255 H255 0.9500 .
C256 H256 0.9500 .
C257 H25A 0.9800 .
C257 H25B 0.9800 .
C257 H25C 0.9800 .
C161 C162 1.503(10) .
C161 H16A 0.9800 .
C161 H16B 0.9800 .
C161 H16C 0.9800 .
C162 C164 1.333(18) 2_756
C162 C163 1.395(5) .
C162 H162 0.9500 .
C163 C164 1.397(5) .
C163 H163 0.9500 .
C164 C162 1.333(18) 2_756
C164 H164 0.9500 .
O1 Si1 1.582(11) .
O1 U1 2.202(10) .
O1B Si1B 1.604(19) .
O1B U1 2.176(18) .
O2 Si1B 1.531(10) .
O2 Si1 1.726(9) .
O3 Si1 1.616(10) .
O3B Si1B 1.554(19) .
O4 Si1 1.646(8) .
O4B Si1B 1.667(18) .
O21 Si2 1.564(9) .
O21 U1 2.199(9) .
O21B Si2B 1.578(16) .
O21B U1 2.183(15) .
O22 Si2 1.566(7) .
O22 Si2B 1.739(10) .
O23 Si2 1.621(9) .
O23B Si2B 1.630(17) .
O24 Si2 1.610(10) .
O24B Si2B 1.646(16) .
O41 Si3 1.560(10) .
O41 U1 2.216(10) .
O41B Si3B 1.586(18) .
O41B U1 2.185(17) .
O42 Si3 1.578(7) .
O42 Si3B 1.603(9) .
O43 Si3 1.597(17) .
O43B Si3B 1.64(3) .
O44 Si3 1.639(9) .
O44B Si3B 1.613(18) .
O61 Si4 1.597(6) .
O61 U1 2.181(5) .
O62 Si4 1.632(8) .
O63 Si4 1.609(7) .
O64 Si4 1.638(7) .
O81 K1 2.953(9) .
O82 K1 2.776(9) .
O83 K1 2.934(8) .
O84 K1 2.813(7) .
O85 K1 2.918(8) .
O86 K1 2.893(8) .
O101 K2 2.820(7) .
O102 K2 2.886(7) .
O103 K2 2.848(7) .
O104 K2 2.948(8) .
O105 K2 2.940(7) .
O106 K2 2.946(7) .
S1 U1 2.9488(19) .
S1 K1 3.476(3) .
S2 U1 2.951(2) .
S2 K2 3.473(3) .
S3 K1 3.159(3) .
S3 K2 3.179(4) .

loop_
_platon_squeeze_void_nr
_platon_squeeze_void_average_x
_platon_squeeze_void_average_y
_platon_squeeze_void_average_z
_platon_squeeze_void_volume
_platon_squeeze_void_count_electrons
_platon_squeeze_void_content
1 0.000 0.000 0.000 169 30 ' '
